data_4322449
loop_
_publ_author_name
'Tsutomu Mizuta'
'Shizuka Aoki'
'Koji Nakayama'
'Katsuhiko Miyoshi'

_publ_contact_author
;
Katsuhiko Miyoshi
Department of Chemistry, Faculty of Science, Hiroshima University
Kagamiyama 1-3, Higashi-Hiroshima, Hiroshima, JAPAN
739-8526
;
_publ_contact_author_email ' mizuta@sci.hiroshima-u.ac.jp '
_publ_contact_author_fax ' +82-824-24-0729 '
_publ_contact_author_phone ' +82-824-24-7423 '
_publ_section_title
;
 A Sterically Enforced Bent Form of an Edge-Sharing Dipalladium(II)
 Complex Attained by a Linked-Bisphosphido Bridge
;
_journal_name_full 'Inorganic Chemistry'
_journal_page_first 4361
_journal_page_last 4364
_journal_paper_doi 10.1021/ic990032r
_journal_volume 38
_journal_year 1999
_chemical_formula_sum 'C67.5 H65 Cl5 P6 Pd2'
_chemical_formula_weight 1452.16
_space_group_IT_number 14
_symmetry_cell_setting monoclinic
_symmetry_Int_Tables_number 14
_symmetry_space_group_name_Hall '-P 2yn'
_symmetry_space_group_name_H-M 'P 1 21/n 1'
_audit_creation_date 'Thu Dec  3 23:56:30 1998'
_audit_creation_method 'from TEXRAY.INF file'
_cell_angle_alpha 90
_cell_angle_beta 92.492(1)
_cell_angle_gamma 90
_cell_formula_units_Z 8
_cell_length_a 12.3700(2)
_cell_length_b 24.2300(2)
_cell_length_c 45.1860(6)
_cell_measurement_reflns_used 0
_cell_measurement_temperature 200.2
_cell_measurement_theta_max 0.0
_cell_measurement_theta_min 0.0
_cell_volume 13530.6(3)
_computing_cell_refinement 'MSC/AFC Diffractometer Control'
_computing_data_collection 'MSC/AFC Diffractometer Control'
_computing_data_reduction teXsan
_computing_publication_material teXsan
_computing_structure_refinement teXsan
_diffrn_ambient_temperature 200.2
_diffrn_measurement_device 'Mac Science DIP2030'
_diffrn_orient_matrix_UB_11 0.00000
_diffrn_orient_matrix_UB_12 0.00000
_diffrn_orient_matrix_UB_13 0.00000
_diffrn_orient_matrix_UB_21 0.00000
_diffrn_orient_matrix_UB_22 0.00000
_diffrn_orient_matrix_UB_23 0.00000
_diffrn_orient_matrix_UB_31 0.00000
_diffrn_orient_matrix_UB_32 0.00000
_diffrn_orient_matrix_UB_33 0.00000
_diffrn_radiation_detector 'Imaging Plate'
_diffrn_radiation_monochromator graphite
_diffrn_radiation_source 'Mac Science HF22'
_diffrn_radiation_type 'Mo K\a'
_diffrn_radiation_wavelength 0.7107
_diffrn_reflns_av_R_equivalents 0.000
_diffrn_reflns_av_sigmaI/netI 0.056
_diffrn_reflns_limit_h_max 14
_diffrn_reflns_limit_h_min 0
_diffrn_reflns_limit_k_max 27
_diffrn_reflns_limit_k_min 0
_diffrn_reflns_limit_l_max 53
_diffrn_reflns_limit_l_min -53
_diffrn_reflns_number 23575
_diffrn_reflns_reduction_process 'Lp corrections applied'
_diffrn_reflns_theta_max 0.00
_diffrn_reflns_theta_min 0.00
_diffrn_standards_decay_% 0.00
_diffrn_standards_interval_count 0
_diffrn_standards_number 0
_exptl_absorpt_coefficient_mu 0.910
_exptl_absorpt_correction_type none
_exptl_crystal_colour yellow
_exptl_crystal_density_diffrn 1.426
_exptl_crystal_density_meas ?
_exptl_crystal_description cubic
_exptl_crystal_F_000 5896.00
_exptl_crystal_size_max 0.300
_exptl_crystal_size_mid 0.200
_exptl_crystal_size_min 0.200
_refine_diff_density_max 1.77
_refine_diff_density_min -0.87
_refine_ls_extinction_method none
_refine_ls_goodness_of_fit_obs 0.373
_refine_ls_hydrogen_treatment noref
_refine_ls_matrix_type full
_refine_ls_number_constraints 0
_refine_ls_number_parameters 1447
_refine_ls_number_reflns 20018
_refine_ls_number_restraints 0
_refine_ls_R_factor_obs 0.0642
_refine_ls_shift/esd_max 0.2040
_refine_ls_shift/esd_mean 0.0100
_refine_ls_structure_factor_coef F
_refine_ls_weighting_scheme unit
_refine_ls_wR_factor_obs 0.0681
_reflns_number_observed 20018
_reflns_number_total 23575
_reflns_observed_criterion >3.0sigma(I)
_cod_data_source_file ic990032r_2.cif
_cod_data_source_block A_TEXRAY.INF_file_is_not_p
_cod_depositor_comments
;
The following automatic conversions were performed:

'_exptl_crystal_density_meas' value 'not measured' was changed to '?'
- the value is perceived as not measured.

Automatic conversion script
Id: cif_fix_values 3008 2015-01-20 13:52:24Z robertas 
;
_cod_original_sg_symbol_H-M 'P 21/n '
_cod_original_formula_sum 'C67.50 H65 Cl5 P6 Pd2 '
_cod_database_code 4322449

loop_
_symmetry_equiv_pos_as_xyz
x,y,z
1/2-x,1/2+y,1/2-z
-x,-y,-z
1/2+x,1/2-y,1/2+z

loop_
_atom_site_aniso_label
_atom_site_aniso_U_11
_atom_site_aniso_U_22
_atom_site_aniso_U_33
_atom_site_aniso_U_12
_atom_site_aniso_U_13
_atom_site_aniso_U_23
Pd1 0.0235(2) 0.0258(3) 0.0266(2) 0.0007(2) 0.0003(2) 0.0037(2)
Pd2 0.0272(3) 0.0237(3) 0.0243(2) -0.0022(2) -0.0005(2) 0.0037(2)
Pd3 0.0250(3) 0.0289(3) 0.0218(2) 0.0018(2) -0.0007(2) -0.0004(2)
Pd4 0.0282(3) 0.0286(3) 0.0208(2) -0.0004(2) 0.0009(2) -0.0017(2)
Cl1 0.051(1) 0.046(1) 0.044(1) 0.0065(9) 0.0038(9) -0.0076(8)
Cl2 0.044(1) 0.047(1) 0.052(1) 0.0073(9) -0.0009(9) 0.0128(9)
Cl3 0.042(1) 0.044(1) 0.053(1) -0.0013(8) 0.0006(9) -0.0042(9)
Cl4 0.0336(10) 0.042(1) 0.058(1) 0.0002(8) -0.0034(8) 0.0002(9)
Cl5 0.097(3) 0.202(5) 0.169(4) -0.022(3) 0.028(3) -0.098(4)
Cl6 0.125(4) 0.113(4) 0.370(10) -0.004(3) 0.036(5) -0.053(5)
Cl7 0.198(6) 0.106(4) 0.263(7) 0.023(3) -0.084(5) 0.017(4)
Cl8 0.271(8) 0.145(5) 0.170(5) 0.070(5) -0.047(5) -0.041(4)
P1 0.0238(8) 0.0271(9) 0.0247(8) 0.0001(7) 0.0003(6) 0.0047(7)
P2 0.0244(8) 0.0228(9) 0.0262(8) -0.0001(6) 0.0005(6) 0.0030(6)
P3 0.0261(9) 0.0315(10) 0.0313(9) 0.0030(7) -0.0024(7) 0.0043(7)
P4 0.0248(9) 0.035(1) 0.0313(9) -0.0018(7) 0.0027(7) 0.0035(7)
P5 0.0342(10) 0.0276(9) 0.0316(9) -0.0073(7) 0.0010(7) 0.0040(7)
P6 0.0279(9) 0.0319(10) 0.0262(8) -0.0008(7) -0.0015(7) 0.0050(7)
P7 0.0276(9) 0.0308(9) 0.0252(8) 0.0004(7) 0.0009(7) -0.0061(7)
P8 0.0284(9) 0.0314(9) 0.0206(8) -0.0002(7) -0.0015(6) 0.0012(7)
P9 0.0295(9) 0.0311(10) 0.0305(9) 0.0011(7) -0.0052(7) -0.0031(7)
P10 0.0288(9) 0.037(1) 0.0272(9) 0.0007(7) 0.0028(7) 0.0000(7)
P11 0.039(1) 0.054(1) 0.0284(9) -0.0112(9) 0.0111(8) -0.0113(9)
P12 0.044(1) 0.042(1) 0.0280(9) -0.0134(9) 0.0001(8) -0.0055(8)
C1 0.028(3) 0.035(4) 0.026(3) -0.002(3) 0.005(3) -0.006(3)
C2 0.027(3) 0.025(4) 0.036(4) 0.008(3) 0.001(3) -0.009(3)
C3 0.028(4) 0.040(4) 0.045(4) 0.002(3) -0.012(3) 0.006(3)
C4 0.026(4) 0.043(4) 0.039(4) 0.000(3) 0.003(3) 0.000(3)
C5 0.035(4) 0.051(5) 0.048(5) -0.019(3) -0.011(3) 0.014(4)
C6 0.027(4) 0.058(5) 0.044(4) 0.003(3) 0.002(3) 0.013(4)
C7 0.027(3) 0.032(4) 0.035(4) -0.003(3) -0.002(3) 0.009(3)
C8 0.050(5) 0.038(5) 0.051(5) -0.003(4) -0.007(4) 0.011(4)
C9 0.070(6) 0.033(5) 0.091(8) 0.000(4) -0.020(6) 0.020(5)
C10 0.068(6) 0.069(7) 0.075(7) -0.019(5) -0.013(5) 0.043(6)
C11 0.070(6) 0.075(7) 0.043(5) -0.019(5) -0.003(4) 0.026(5)
C12 0.046(5) 0.052(5) 0.034(4) -0.005(4) -0.001(3) 0.010(3)
C13 0.029(4) 0.031(4) 0.031(3) -0.002(3) -0.003(3) 0.006(3)
C14 0.052(5) 0.032(4) 0.034(4) 0.003(3) 0.006(3) 0.005(3)
C15 0.066(6) 0.053(6) 0.037(4) -0.007(4) 0.008(4) 0.013(4)
C16 0.057(5) 0.043(5) 0.042(4) -0.011(4) -0.004(4) 0.019(4)
C17 0.045(4) 0.027(4) 0.051(5) -0.005(3) -0.012(4) 0.011(3)
C18 0.034(4) 0.027(4) 0.036(4) -0.001(3) -0.003(3) 0.002(3)
C19 0.034(4) 0.034(4) 0.045(4) 0.005(3) -0.004(3) 0.004(3)
C20 0.048(5) 0.037(4) 0.049(5) 0.012(3) -0.010(4) 0.003(3)
C21 0.059(6) 0.047(5) 0.077(6) 0.027(4) -0.010(5) 0.000(5)
C22 0.090(8) 0.054(7) 0.109(9) 0.045(6) -0.022(7) -0.020(6)
C23 0.096(8) 0.060(7) 0.088(8) 0.029(6) -0.034(6) -0.032(6)
C24 0.051(5) 0.047(5) 0.055(5) 0.015(4) -0.008(4) -0.008(4)
C25 0.032(4) 0.044(4) 0.029(4) 0.000(3) -0.001(3) 0.005(3)
C26 0.044(5) 0.054(5) 0.039(4) -0.004(4) -0.002(3) 0.007(4)
C27 0.059(6) 0.090(8) 0.036(4) -0.020(5) -0.002(4) 0.019(5)
C28 0.077(7) 0.093(8) 0.035(5) -0.018(6) 0.010(4) -0.014(5)
C29 0.062(6) 0.071(7) 0.046(5) -0.011(5) 0.007(4) -0.016(5)
C30 0.042(4) 0.046(5) 0.039(4) -0.004(3) -0.001(3) -0.003(3)
C31 0.029(4) 0.034(4) 0.034(4) -0.004(3) 0.001(3) 0.006(3)
C32 0.037(4) 0.045(5) 0.040(4) -0.004(3) 0.002(3) -0.002(3)
C33 0.045(5) 0.051(5) 0.048(5) -0.007(4) -0.007(4) -0.004(4)
C34 0.068(6) 0.033(5) 0.061(5) -0.002(4) -0.010(4) -0.010(4)
C35 0.049(5) 0.043(5) 0.075(6) 0.008(4) -0.006(4) -0.009(4)
C36 0.044(5) 0.041(5) 0.064(6) -0.003(4) -0.015(4) -0.005(4)
C37 0.036(4) 0.052(5) 0.035(4) -0.008(3) 0.005(3) 0.003(3)
C38 0.079(7) 0.087(8) 0.044(5) -0.037(6) 0.005(5) 0.017(5)
C39 0.13(1) 0.13(1) 0.043(6) -0.072(9) 0.019(6) 0.020(7)
C40 0.087(8) 0.14(1) 0.039(5) -0.030(8) 0.021(5) 0.009(6)
C41 0.088(8) 0.084(8) 0.042(5) -0.001(6) 0.018(5) -0.009(5)
C42 0.073(6) 0.059(6) 0.040(5) -0.002(5) 0.009(4) -0.001(4)
C43 0.061(5) 0.030(4) 0.034(4) -0.013(3) 0.007(3) 0.003(3)
C44 0.087(7) 0.037(5) 0.051(5) 0.002(4) 0.009(5) -0.002(4)
C45 0.14(1) 0.041(6) 0.065(7) 0.026(6) 0.037(7) 0.003(5)
C46 0.21(2) 0.031(6) 0.048(6) 0.017(8) 0.018(8) -0.003(4)
C47 0.18(1) 0.047(7) 0.050(6) -0.041(8) 0.012(7) -0.010(5)
C48 0.111(8) 0.043(5) 0.046(5) -0.033(5) 0.009(5) -0.005(4)
C49 0.031(4) 0.031(4) 0.032(4) -0.007(3) -0.004(3) 0.004(3)
C50 0.047(4) 0.033(4) 0.040(4) -0.008(3) 0.003(3) 0.005(3)
C51 0.068(6) 0.052(5) 0.039(4) -0.010(4) 0.010(4) 0.014(4)
C52 0.049(5) 0.079(7) 0.035(4) -0.011(5) 0.005(4) 0.010(4)
C53 0.033(4) 0.070(6) 0.040(4) 0.000(4) 0.002(3) -0.012(4)
C54 0.036(4) 0.042(4) 0.043(4) -0.004(3) -0.002(3) -0.002(3)
C55 0.046(4) 0.033(4) 0.028(4) -0.008(3) -0.006(3) 0.001(3)
C56 0.049(5) 0.037(4) 0.038(4) -0.005(3) 0.005(3) -0.003(3)
C57 0.097(8) 0.055(6) 0.056(6) 0.009(5) -0.005(5) -0.021(5)
C58 0.105(9) 0.078(8) 0.048(6) 0.001(6) -0.015(6) -0.024(5)
C59 0.086(7) 0.085(8) 0.043(5) -0.003(6) -0.027(5) -0.011(5)
C60 0.062(6) 0.052(5) 0.045(5) -0.002(4) -0.019(4) 0.001(4)
C61 0.031(4) 0.035(4) 0.031(4) 0.002(3) -0.004(3) 0.003(3)
C62 0.050(5) 0.039(4) 0.036(4) -0.006(3) -0.010(3) 0.005(3)
C63 0.060(6) 0.043(5) 0.058(5) -0.010(4) -0.024(4) 0.015(4)
C64 0.066(6) 0.035(5) 0.082(7) 0.005(4) -0.025(5) 0.007(5)
C65 0.045(5) 0.049(6) 0.086(7) 0.012(4) -0.011(5) -0.023(5)
C66 0.037(4) 0.050(5) 0.047(5) 0.004(4) -0.002(3) -0.006(4)
C67 0.030(4) 0.033(4) 0.044(4) 0.006(3) -0.002(3) -0.005(3)
C68 0.035(4) 0.030(4) 0.033(4) 0.002(3) -0.004(3) 0.007(3)
C69 0.023(3) 0.044(4) 0.044(4) 0.000(3) -0.002(3) -0.008(3)
C70 0.030(4) 0.040(4) 0.038(4) -0.005(3) 0.009(3) 0.000(3)
C71 0.037(5) 0.132(10) 0.064(6) -0.025(5) 0.015(4) -0.042(6)
C72 0.051(6) 0.14(1) 0.042(5) -0.047(6) 0.009(4) -0.017(6)
C73 0.029(4) 0.040(4) 0.034(4) -0.004(3) 0.002(3) -0.007(3)
C74 0.059(5) 0.060(5) 0.030(4) -0.003(4) 0.002(4) -0.006(4)
C75 0.074(7) 0.094(8) 0.036(5) -0.008(6) -0.009(4) 0.005(5)
C76 0.095(8) 0.093(8) 0.037(5) -0.034(7) 0.012(5) -0.027(5)
C77 0.100(8) 0.066(7) 0.040(5) -0.002(6) 0.008(5) -0.028(5)
C78 0.067(6) 0.047(5) 0.043(5) 0.007(4) 0.002(4) -0.016(4)
C79 0.022(3) 0.049(4) 0.026(3) -0.005(3) 0.000(3) 0.000(3)
C80 0.055(5) 0.050(5) 0.035(4) -0.001(4) 0.001(4) -0.011(4)
C81 0.073(7) 0.065(7) 0.063(6) -0.008(5) 0.009(5) -0.034(5)
C82 0.071(7) 0.109(9) 0.036(5) -0.024(6) 0.010(4) -0.019(5)
C83 0.061(6) 0.105(8) 0.022(4) -0.018(6) -0.004(4) 0.004(5)
C84 0.038(4) 0.063(5) 0.030(4) -0.009(4) 0.001(3) 0.004(4)
C85 0.041(4) 0.030(4) 0.041(4) -0.003(3) -0.001(3) -0.006(3)
C86 0.052(6) 0.053(7) 0.16(1) -0.008(5) -0.026(7) -0.034(7)
C87 0.100(10) 0.053(7) 0.15(1) -0.025(7) -0.002(9) -0.037(7)
C88 0.12(1) 0.035(6) 0.076(7) -0.022(6) 0.045(7) -0.017(5)
C89 0.094(8) 0.033(5) 0.101(8) 0.012(5) 0.033(7) -0.006(5)
C90 0.054(5) 0.033(5) 0.073(6) 0.004(4) 0.014(4) -0.004(4)
C91 0.032(4) 0.043(4) 0.033(4) -0.003(3) -0.004(3) 0.003(3)
C92 0.083(7) 0.039(5) 0.051(5) -0.013(4) -0.023(5) 0.009(4)
C93 0.089(7) 0.045(5) 0.060(6) -0.010(5) -0.022(5) 0.017(4)
C94 0.079(7) 0.070(7) 0.051(5) -0.012(5) -0.031(5) 0.019(5)
C95 0.20(1) 0.067(8) 0.053(6) 0.018(8) -0.065(8) -0.011(5)
C96 0.16(1) 0.049(6) 0.043(5) 0.011(6) -0.035(6) -0.005(4)
C97 0.039(4) 0.041(4) 0.034(4) 0.001(3) 0.001(3) -0.010(3)
C98 0.044(5) 0.074(7) 0.064(6) -0.004(4) 0.011(4) -0.026(5)
C99 0.053(6) 0.089(9) 0.097(8) 0.021(6) 0.005(6) -0.050(7)
C100 0.078(8) 0.064(8) 0.117(10) 0.023(6) 0.002(7) -0.042(7)
C101 0.101(9) 0.038(6) 0.095(8) 0.011(5) 0.001(7) -0.003(5)
C102 0.052(5) 0.046(5) 0.054(5) 0.008(4) 0.003(4) -0.003(4)
C103 0.032(4) 0.065(5) 0.029(4) -0.009(4) 0.008(3) 0.013(3)
C104 0.046(5) 0.074(6) 0.036(4) -0.008(4) 0.004(3) 0.010(4)
C105 0.051(5) 0.119(9) 0.032(4) -0.016(6) 0.002(4) 0.023(5)
C106 0.055(6) 0.103(9) 0.052(6) 0.000(6) 0.009(4) 0.046(6)
C107 0.061(6) 0.091(8) 0.069(7) 0.014(5) 0.019(5) 0.049(6)
C108 0.049(5) 0.058(6) 0.052(5) 0.012(4) 0.009(4) 0.020(4)
C109 0.077(6) 0.033(4) 0.038(4) -0.008(4) 0.026(4) -0.004(3)
C110 0.099(8) 0.042(5) 0.037(5) -0.002(5) 0.011(5) 0.005(4)
C111 0.16(1) 0.063(7) 0.052(6) 0.035(7) 0.017(7) 0.012(5)
C112 0.19(2) 0.055(7) 0.058(7) 0.009(8) 0.046(9) 0.026(5)
C113 0.17(1) 0.051(7) 0.086(9) 0.010(8) 0.079(9) 0.010(6)
C114 0.13(1) 0.044(6) 0.084(8) -0.012(6) 0.071(7) 0.001(5)
C115 0.031(4) 0.052(5) 0.030(4) 0.000(3) 0.010(3) -0.003(3)
C116 0.069(6) 0.049(5) 0.029(4) 0.007(4) 0.010(4) -0.004(3)
C117 0.083(7) 0.057(6) 0.044(5) 0.010(5) 0.010(5) -0.012(4)
C118 0.067(6) 0.058(6) 0.069(6) 0.019(5) 0.009(5) -0.008(5)
C119 0.040(5) 0.066(6) 0.067(6) 0.009(4) 0.004(4) 0.007(5)
C120 0.039(4) 0.071(6) 0.039(4) 0.005(4) 0.003(3) 0.006(4)
C121 0.089(7) 0.034(5) 0.044(5) -0.012(4) -0.011(5) -0.002(4)
C122 0.112(9) 0.044(6) 0.075(7) 0.008(6) -0.031(6) -0.007(5)
C123 0.16(1) 0.048(7) 0.13(1) 0.036(8) -0.049(10) -0.021(7)
C124 0.15(1) 0.053(8) 0.15(1) 0.025(8) -0.04(1) -0.032(8)
C125 0.15(1) 0.045(7) 0.13(1) -0.026(8) -0.01(1) -0.034(7)
C126 0.102(9) 0.052(6) 0.077(7) -0.022(6) -0.021(6) -0.010(5)
C127 0.031(4) 0.049(5) 0.028(4) -0.008(3) -0.001(3) -0.006(3)
C128 0.053(5) 0.048(5) 0.038(4) -0.004(4) -0.002(4) -0.012(4)
C129 0.052(5) 0.078(7) 0.027(4) -0.002(4) -0.007(3) -0.008(4)
C130 0.049(5) 0.072(6) 0.043(5) 0.010(4) -0.004(4) 0.004(4)
C131 0.035(4) 0.058(5) 0.058(5) 0.005(4) 0.002(4) 0.002(4)
C132 0.029(4) 0.056(5) 0.039(4) -0.002(3) 0.002(3) -0.005(4)
C133 0.089(10) 0.13(1) 0.14(1) 0.002(9) 0.000(9) -0.07(1)
C134 0.25(2) 0.17(2) 0.11(1) 0.09(2) -0.08(1) 0.01(1)

loop_
_atom_site_label
_atom_site_fract_x
_atom_site_fract_y
_atom_site_fract_z
_atom_site_U_iso_or_equiv
_atom_site_thermal_displace_type
_atom_site_calc_flag
_atom_site_calc_attached_atom
_atom_site_occupancy
_atom_site_refinement_flags
Pd1 0.10545(4) 0.09302(2) 0.26740(1) 0.0253(1) Uani d . 1.00 .
Pd2 -0.15481(4) 0.05955(2) 0.24053(1) 0.0251(1) Uani d . 1.00 .
Pd3 0.29191(4) 0.28269(2) -0.00833(1) 0.0253(1) Uani d . 1.00 .
Pd4 0.04055(4) 0.22736(2) 0.00347(1) 0.0259(1) Uani d . 1.00 .
Cl1 0.0452(2) 0.02273(8) 0.21173(4) 0.0467(6) Uani d . 1.00 .
Cl2 0.2466(2) 0.16960(9) 0.01877(5) 0.0480(6) Uani d . 1.00 .
Cl3 0.2766(2) 0.11095(8) 0.47492(5) 0.0464(5) Uani d . 1.00 .
Cl4 0.6142(1) 0.16906(8) 0.29858(5) 0.0446(5) Uani d . 1.00 .
Cl5 0.4419(3) 0.0869(2) 0.3866(1) 0.155(2) Uani d . 1.00 .
Cl6 0.5421(4) 0.0143(2) 0.4304(2) 0.202(3) Uani d . 1.00 .
Cl7 0.3698(5) 0.0455(2) 0.0707(2) 0.192(3) Uani d . 1.00 .
Cl8 0.5500(6) 0.0583(2) 0.0320(1) 0.197(3) Uani d . 1.00 .
Cl9 0.0041(8) 0.4088(4) 0.3389(2) 0.142(3) Uiso d . 0.50 .
Cl10 -0.0340(9) 0.2974(5) 0.3403(3) 0.166(3) Uiso d . 0.50 .
Cl11 0.4452(7) 0.4079(4) 0.3497(2) 0.057(2) Uiso d . 0.25 .
Cl12 0.266(1) 0.4646(7) 0.3692(4) 0.115(3) Uiso d . 0.25 .
P1 -0.0554(1) 0.06001(7) 0.28584(4) 0.0252(4) Uani d . 1.00 .
P2 -0.0476(1) 0.13878(7) 0.24648(4) 0.0245(4) Uani d . 1.00 .
P3 0.2248(1) 0.05056(7) 0.30054(4) 0.0297(5) Uani d . 1.00 .
P4 0.2552(1) 0.14406(8) 0.25387(4) 0.0304(5) Uani d . 1.00 .
P5 -0.2728(1) -0.01301(7) 0.24718(4) 0.0311(5) Uani d . 1.00 .
P6 -0.2817(1) 0.08870(7) 0.20511(4) 0.0287(4) Uani d . 1.00 .
P7 0.1413(1) 0.30489(7) 0.01959(4) 0.0279(4) Uani d . 1.00 .
P8 0.1282(1) 0.27024(7) -0.03523(4) 0.0269(4) Uani d . 1.00 .
P9 0.4432(1) 0.31068(7) 0.02037(4) 0.0306(5) Uani d . 1.00 .
P10 0.4097(1) 0.27631(8) -0.04628(4) 0.0311(5) Uani d . 1.00 .
P11 -0.0751(2) 0.21598(9) 0.04157(4) 0.0401(5) Uani d . 1.00 .
P12 -0.0747(2) 0.16894(8) -0.02318(4) 0.0379(5) Uani d . 1.00 .
C1 -0.1100(5) 0.1235(3) 0.3027(1) 0.030(2) Uani d . 1.00 .
C2 -0.1063(5) 0.1696(3) 0.2797(1) 0.029(2) Uani d . 1.00 .
C3 0.3520(6) 0.0893(3) 0.3007(2) 0.038(2) Uani d . 1.00 .
C4 0.3745(5) 0.1070(3) 0.2691(2) 0.036(2) Uani d . 1.00 .
C5 -0.4017(6) 0.0036(3) 0.2268(2) 0.045(2) Uani d . 1.00 .
C6 -0.4095(6) 0.0664(3) 0.2208(2) 0.043(2) Uani d . 1.00 .
C7 -0.0553(5) 0.0050(3) 0.3125(1) 0.032(2) Uani d . 1.00 .
C8 -0.0174(7) -0.0471(3) 0.3044(2) 0.046(2) Uani d . 1.00 .
C9 -0.0114(8) -0.0899(4) 0.3251(2) 0.065(3) Uani d . 1.00 .
C10 -0.0436(8) -0.0808(5) 0.3536(2) 0.071(3) Uani d . 1.00 .
C11 -0.0808(8) -0.0306(5) 0.3620(2) 0.063(3) Uani d . 1.00 .
C12 -0.0868(6) 0.0128(3) 0.3416(2) 0.044(2) Uani d . 1.00 .
C13 -0.0358(5) 0.1894(3) 0.2176(1) 0.030(2) Uani d . 1.00 .
C14 0.0134(6) 0.1733(3) 0.1917(2) 0.040(2) Uani d . 1.00 .
C15 0.0334(7) 0.2123(4) 0.1696(2) 0.052(3) Uani d . 1.00 .
C16 0.0020(7) 0.2668(3) 0.1733(2) 0.048(2) Uani d . 1.00 .
C17 -0.0504(6) 0.2824(3) 0.1987(2) 0.041(2) Uani d . 1.00 .
C18 -0.0687(5) 0.2439(3) 0.2205(2) 0.032(2) Uani d . 1.00 .
C19 0.2656(6) -0.0194(3) 0.2924(2) 0.038(2) Uani d . 1.00 .
C20 0.3460(6) -0.0457(3) 0.3099(2) 0.045(2) Uani d . 1.00 .
C21 0.3783(7) -0.0985(4) 0.3030(2) 0.061(3) Uani d . 1.00 .
C22 0.3325(9) -0.1250(4) 0.2786(3) 0.085(4) Uani d . 1.00 .
C23 0.2518(10) -0.1001(4) 0.2614(3) 0.083(4) Uani d . 1.00 .
C24 0.2198(7) -0.0460(4) 0.2678(2) 0.052(3) Uani d . 1.00 .
C25 0.1859(6) 0.0550(3) 0.3390(1) 0.035(2) Uani d . 1.00 .
C26 0.1886(6) 0.0108(4) 0.3585(2) 0.046(2) Uani d . 1.00 .
C27 0.1596(8) 0.0194(5) 0.3881(2) 0.062(3) Uani d . 1.00 .
C28 0.1297(8) 0.0716(5) 0.3970(2) 0.068(3) Uani d . 1.00 .
C29 0.1214(8) 0.1145(4) 0.3773(2) 0.060(3) Uani d . 1.00 .
C30 0.1519(6) 0.1066(3) 0.3481(2) 0.042(2) Uani d . 1.00 .
C31 0.2595(5) 0.2101(3) 0.2729(1) 0.032(2) Uani d . 1.00 .
C32 0.3494(6) 0.2289(3) 0.2896(2) 0.041(2) Uani d . 1.00 .
C33 0.3446(7) 0.2769(4) 0.3061(2) 0.048(2) Uani d . 1.00 .
C34 0.2516(8) 0.3083(3) 0.3058(2) 0.055(3) Uani d . 1.00 .
C35 0.1625(7) 0.2909(4) 0.2885(2) 0.056(3) Uani d . 1.00 .
C36 0.1670(7) 0.2426(3) 0.2721(2) 0.050(2) Uani d . 1.00 .
C37 0.2887(6) 0.1566(3) 0.2160(2) 0.041(2) Uani d . 1.00 .
C38 0.3336(8) 0.2056(5) 0.2065(2) 0.070(3) Uani d . 1.00 .
C39 0.365(1) 0.2109(6) 0.1768(2) 0.101(5) Uani d . 1.00 .
C40 0.3453(10) 0.1678(6) 0.1573(2) 0.088(4) Uani d . 1.00 .
C41 0.3038(9) 0.1201(5) 0.1663(2) 0.071(3) Uani d . 1.00 .
C42 0.2735(8) 0.1135(4) 0.1959(2) 0.057(3) Uani d . 1.00 .
C43 -0.2383(7) -0.0810(3) 0.2341(2) 0.041(2) Uani d . 1.00 .
C44 -0.1316(8) -0.0921(4) 0.2276(2) 0.058(3) Uani d . 1.00 .
C45 -0.104(1) -0.1436(4) 0.2174(2) 0.080(4) Uani d . 1.00 .
C46 -0.180(1) -0.1843(4) 0.2133(2) 0.095(5) Uani d . 1.00 .
C47 -0.287(1) -0.1735(5) 0.2197(2) 0.091(4) Uani d . 1.00 .
C48 -0.3155(9) -0.1227(4) 0.2301(2) 0.067(3) Uani d . 1.00 .
C49 -0.3121(5) -0.0219(3) 0.2849(1) 0.032(2) Uani d . 1.00 .
C50 -0.2978(6) -0.0718(3) 0.3003(2) 0.040(2) Uani d . 1.00 .
C51 -0.3289(7) -0.0762(4) 0.3295(2) 0.053(3) Uani d . 1.00 .
C52 -0.3731(7) -0.0317(4) 0.3434(2) 0.054(3) Uani d . 1.00 .
C53 -0.3868(6) 0.0186(4) 0.3286(2) 0.048(2) Uani d . 1.00 .
C54 -0.3546(6) 0.0233(3) 0.2994(2) 0.040(2) Uani d . 1.00 .
C55 -0.2846(6) 0.0542(3) 0.1695(1) 0.036(2) Uani d . 1.00 .
C56 -0.2066(6) 0.0151(3) 0.1641(2) 0.041(2) Uani d . 1.00 .
C57 -0.2123(9) -0.0152(4) 0.1374(2) 0.069(3) Uani d . 1.00 .
C58 -0.2945(10) -0.0051(5) 0.1167(2) 0.078(4) Uani d . 1.00 .
C59 -0.3727(9) 0.0345(5) 0.1218(2) 0.072(3) Uani d . 1.00 .
C60 -0.3688(7) 0.0642(4) 0.1481(2) 0.054(3) Uani d . 1.00 .
C61 -0.3025(5) 0.1611(3) 0.1977(1) 0.033(2) Uani d . 1.00 .
C62 -0.2681(6) 0.1853(3) 0.1716(2) 0.042(2) Uani d . 1.00 .
C63 -0.2837(7) 0.2416(4) 0.1665(2) 0.055(3) Uani d . 1.00 .
C64 -0.3315(8) 0.2736(4) 0.1866(2) 0.062(3) Uani d . 1.00 .
C65 -0.3646(7) 0.2516(4) 0.2128(2) 0.061(3) Uani d . 1.00 .
C66 -0.3499(6) 0.1948(3) 0.2189(2) 0.045(2) Uani d . 1.00 .
C67 0.0754(5) 0.3603(3) -0.0024(2) 0.036(2) Uani d . 1.00 .
C68 0.0697(6) 0.3401(3) -0.0349(1) 0.033(2) Uani d . 1.00 .
C69 0.5613(5) 0.2971(3) -0.0022(2) 0.037(2) Uani d . 1.00 .
C70 0.5328(5) 0.3136(3) -0.0342(2) 0.035(2) Uani d . 1.00 .
C71 -0.2043(7) 0.1959(5) 0.0224(2) 0.077(3) Uani d . 1.00 .
C72 -0.1906(8) 0.1567(5) -0.0003(2) 0.077(3) Uani d . 1.00 .
C73 0.1553(5) 0.3240(3) 0.0581(2) 0.034(2) Uani d . 1.00 .
C74 0.2040(7) 0.2863(4) 0.0777(2) 0.049(2) Uani d . 1.00 .
C75 0.2179(8) 0.3000(5) 0.1077(2) 0.068(3) Uani d . 1.00 .
C76 0.1845(9) 0.3507(5) 0.1174(2) 0.075(4) Uani d . 1.00 .
C77 0.1338(9) 0.3884(4) 0.0986(2) 0.068(3) Uani d . 1.00 .
C78 0.1195(7) 0.3747(4) 0.0686(2) 0.053(3) Uani d . 1.00 .
C79 0.1212(5) 0.2433(3) -0.0724(1) 0.032(2) Uani d . 1.00 .
C80 0.1610(7) 0.1901(3) -0.0771(2) 0.047(2) Uani d . 1.00 .
C81 0.1592(8) 0.1686(4) -0.1056(2) 0.067(3) Uani d . 1.00 .
C82 0.1180(9) 0.2002(5) -0.1295(2) 0.071(3) Uani d . 1.00 .
C83 0.0797(8) 0.2514(5) -0.1251(2) 0.063(3) Uani d . 1.00 .
C84 0.0800(6) 0.2738(4) -0.0967(2) 0.044(2) Uani d . 1.00 .
C85 0.4512(6) 0.3837(3) 0.0278(2) 0.037(2) Uani d . 1.00 .
C86 0.5486(8) 0.4099(4) 0.0353(3) 0.090(4) Uani d . 1.00 .
C87 0.554(1) 0.4655(5) 0.0407(3) 0.101(5) Uani d . 1.00 .
C88 0.465(1) 0.4971(4) 0.0377(2) 0.078(4) Uani d . 1.00 .
C89 0.3672(10) 0.4732(4) 0.0305(3) 0.075(4) Uani d . 1.00 .
C90 0.3610(7) 0.4165(3) 0.0253(2) 0.053(3) Uani d . 1.00 .
C91 0.4801(6) 0.2756(3) 0.0547(2) 0.036(2) Uani d . 1.00 .
C92 0.4893(8) 0.2190(4) 0.0542(2) 0.059(3) Uani d . 1.00 .
C93 0.5223(9) 0.1891(4) 0.0797(2) 0.066(3) Uani d . 1.00 .
C94 0.5447(8) 0.2168(4) 0.1055(2) 0.068(3) Uani d . 1.00 .
C95 0.532(1) 0.2721(5) 0.1065(2) 0.108(5) Uani d . 1.00 .
C96 0.500(1) 0.3014(4) 0.0812(2) 0.084(4) Uani d . 1.00 .
C97 0.4583(6) 0.2086(3) -0.0560(2) 0.038(2) Uani d . 1.00 .
C98 0.5409(7) 0.2015(4) -0.0762(2) 0.061(3) Uani d . 1.00 .
C99 0.5776(8) 0.1496(5) -0.0829(3) 0.080(4) Uani d . 1.00 .
C100 0.5335(10) 0.1033(5) -0.0693(3) 0.086(4) Uani d . 1.00 .
C101 0.4538(10) 0.1099(4) -0.0493(3) 0.078(4) Uani d . 1.00 .
C102 0.4160(7) 0.1624(4) -0.0425(2) 0.051(3) Uani d . 1.00 .
C103 0.3619(6) 0.3112(4) -0.0798(2) 0.042(2) Uani d . 1.00 .
C104 0.3534(7) 0.2858(4) -0.1075(2) 0.052(3) Uani d . 1.00 .
C105 0.3050(8) 0.3145(5) -0.1317(2) 0.067(3) Uani d . 1.00 .
C106 0.2686(8) 0.3663(5) -0.1279(2) 0.070(3) Uani d . 1.00 .
C107 0.2775(8) 0.3925(5) -0.1013(2) 0.073(3) Uani d . 1.00 .
C108 0.3246(7) 0.3651(4) -0.0767(2) 0.053(3) Uani d . 1.00 .
C109 -0.0465(8) 0.1669(3) 0.0706(2) 0.049(2) Uani d . 1.00 .
C110 0.0595(9) 0.1497(4) 0.0762(2) 0.059(3) Uani d . 1.00 .
C111 0.083(1) 0.1133(5) 0.0998(2) 0.093(4) Uani d . 1.00 .
C112 -0.003(1) 0.0957(5) 0.1172(2) 0.101(5) Uani d . 1.00 .
C113 -0.108(1) 0.1111(5) 0.1107(3) 0.100(5) Uani d . 1.00 .
C114 -0.129(1) 0.1469(4) 0.0886(2) 0.085(4) Uani d . 1.00 .
C115 -0.1143(6) 0.2777(3) 0.0605(2) 0.038(2) Uani d . 1.00 .
C116 -0.1063(7) 0.2833(3) 0.0913(2) 0.049(2) Uani d . 1.00 .
C117 -0.1377(8) 0.3331(4) 0.1041(2) 0.061(3) Uani d . 1.00 .
C118 -0.1750(8) 0.3771(4) 0.0868(2) 0.065(3) Uani d . 1.00 .
C119 -0.1806(7) 0.3725(4) 0.0562(2) 0.058(3) Uani d . 1.00 .
C120 -0.1513(6) 0.3230(4) 0.0433(2) 0.050(2) Uani d . 1.00 .
C121 -0.0321(8) 0.0993(3) -0.0324(2) 0.056(3) Uani d . 1.00 .
C122 0.074(1) 0.0839(4) -0.0268(2) 0.078(4) Uani d . 1.00 .
C123 0.111(1) 0.0302(5) -0.0336(3) 0.113(5) Uani d . 1.00 .
C124 0.039(1) -0.0072(5) -0.0456(4) 0.119(6) Uani d . 1.00 .
C125 -0.069(1) 0.0055(5) -0.0494(3) 0.110(6) Uani d . 1.00 .
C126 -0.1078(10) 0.0599(4) -0.0438(2) 0.078(4) Uani d . 1.00 .
C127 -0.1301(6) 0.2007(3) -0.0571(1) 0.036(2) Uani d . 1.00 .
C128 -0.1310(7) 0.1745(3) -0.0845(2) 0.046(2) Uani d . 1.00 .
C129 -0.1704(7) 0.2024(4) -0.1096(2) 0.053(3) Uani d . 1.00 .
C130 -0.2093(7) 0.2551(4) -0.1077(2) 0.055(3) Uani d . 1.00 .
C131 -0.2076(6) 0.2814(4) -0.0805(2) 0.050(2) Uani d . 1.00 .
C132 -0.1690(6) 0.2540(3) -0.0553(2) 0.041(2) Uani d . 1.00 .
C133 0.427(1) 0.0490(7) 0.4189(4) 0.122(6) Uani d . 1.00 .
C134 0.412(2) 0.0554(8) 0.0327(4) 0.176(9) Uani d . 1.00 .
C135 -0.083(3) 0.360(1) 0.3487(7) 0.049(3) Uiso d . 0.50 .
C136 0.383(2) 0.447(1) 0.3541(6) 0.099(3) Uiso d . 0.25 .
H1 -0.1825 0.1178 0.3083 0.0382 Uiso calc . 1.00 .
H2 -0.0670 0.1334 0.3202 0.0382 Uiso calc . 1.00 .
H3 -0.0616 0.1992 0.2874 0.0365 Uiso calc . 1.00 .
H4 -0.1769 0.1833 0.2754 0.0365 Uiso calc . 1.00 .
H5 0.3466 0.1213 0.3131 0.0442 Uiso calc . 1.00 .
H6 0.4098 0.0668 0.3088 0.0442 Uiso calc . 1.00 .
H7 0.3862 0.0747 0.2572 0.0459 Uiso calc . 1.00 .
H8 0.4362 0.1298 0.2687 0.0459 Uiso calc . 1.00 .
H9 -0.4045 -0.0164 0.2079 0.0545 Uiso calc . 1.00 .
H10 -0.4615 -0.0099 0.2377 0.0545 Uiso calc . 1.00 .
H11 -0.4228 0.0856 0.2391 0.0531 Uiso calc . 1.00 .
H12 -0.4712 0.0748 0.2074 0.0531 Uiso calc . 1.00 .
H13 0.0060 -0.0529 0.2843 0.0572 Uiso calc . 1.00 .
H14 0.0122 -0.1257 0.3196 0.0757 Uiso calc . 1.00 .
H15 -0.0347 -0.1113 0.3674 0.0804 Uiso calc . 1.00 .
H16 -0.1047 -0.0225 0.3821 0.0770 Uiso calc . 1.00 .
H17 -0.1116 0.0475 0.3471 0.0531 Uiso calc . 1.00 .
H18 0.0327 0.1345 0.1891 0.0467 Uiso calc . 1.00 .
H19 0.0703 0.2006 0.1517 0.0608 Uiso calc . 1.00 .
H20 0.0152 0.2940 0.1583 0.0570 Uiso calc . 1.00 .
H21 -0.0732 0.3202 0.2010 0.0537 Uiso calc . 1.00 .
H22 -0.1066 0.2550 0.2377 0.0396 Uiso calc . 1.00 .
H23 0.3791 -0.0269 0.3266 0.0535 Uiso calc . 1.00 .
H24 0.4301 -0.1168 0.3158 0.0748 Uiso calc . 1.00 .
H25 0.3540 -0.1629 0.2749 0.1005 Uiso calc . 1.00 .
H26 0.2196 -0.1175 0.2435 0.0985 Uiso calc . 1.00 .
H27 0.1647 -0.0279 0.2554 0.0648 Uiso calc . 1.00 .
H28 0.2079 -0.0257 0.3519 0.0583 Uiso calc . 1.00 .
H29 0.1610 -0.0118 0.4017 0.0746 Uiso calc . 1.00 .
H30 0.1153 0.0780 0.4176 0.0822 Uiso calc . 1.00 .
H31 0.0944 0.1518 0.3832 0.0741 Uiso calc . 1.00 .
H32 0.1463 0.1363 0.3340 0.0546 Uiso calc . 1.00 .
H33 0.4161 0.2074 0.2899 0.0531 Uiso calc . 1.00 .
H34 0.4067 0.2886 0.3178 0.0565 Uiso calc . 1.00 .
H35 0.2474 0.3421 0.3177 0.0670 Uiso calc . 1.00 .
H36 0.0958 0.3126 0.2876 0.0685 Uiso calc . 1.00 .
H37 0.1062 0.2317 0.2596 0.0590 Uiso calc . 1.00 .
H38 0.3412 0.2375 0.2203 0.0880 Uiso calc . 1.00 .
H39 0.3970 0.2440 0.1704 0.1107 Uiso calc . 1.00 .
H40 0.3631 0.1729 0.1366 0.1040 Uiso calc . 1.00 .
H41 0.2932 0.0886 0.1524 0.0835 Uiso calc . 1.00 .
H42 0.2392 0.0792 0.2022 0.0704 Uiso calc . 1.00 .
H43 -0.0765 -0.0630 0.2303 0.0751 Uiso calc . 1.00 .
H44 -0.0272 -0.1502 0.2124 0.1001 Uiso calc . 1.00 .
H45 -0.1579 -0.2196 0.2068 0.1096 Uiso calc . 1.00 .
H46 -0.3412 -0.2026 0.2156 0.1059 Uiso calc . 1.00 .
H47 -0.3925 -0.1142 0.2352 0.0880 Uiso calc . 1.00 .
H48 -0.2652 -0.1025 0.2907 0.0497 Uiso calc . 1.00 .
H49 -0.3214 -0.1114 0.3397 0.0627 Uiso calc . 1.00 .
H50 -0.3945 -0.0349 0.3642 0.0672 Uiso calc . 1.00 .
H51 -0.4187 0.0506 0.3383 0.0607 Uiso calc . 1.00 .
H52 -0.3626 0.0586 0.2891 0.0498 Uiso calc . 1.00 .
H53 -0.1472 0.0088 0.1788 0.0534 Uiso calc . 1.00 .
H54 -0.1585 -0.0434 0.1337 0.0830 Uiso calc . 1.00 .
H55 -0.2944 -0.0242 0.0980 0.0912 Uiso calc . 1.00 .
H56 -0.4313 0.0394 0.1072 0.0847 Uiso calc . 1.00 .
H57 -0.4218 0.0927 0.1516 0.0642 Uiso calc . 1.00 .
H58 -0.2336 0.1625 0.1572 0.0522 Uiso calc . 1.00 .
H59 -0.2561 0.2589 0.1486 0.0681 Uiso calc . 1.00 .
H60 -0.3422 0.3114 0.1822 0.0758 Uiso calc . 1.00 .
H61 -0.4013 0.2755 0.2261 0.0721 Uiso calc . 1.00 .
H62 -0.3685 0.1791 0.2382 0.0562 Uiso calc . 1.00 .
H63 0.0029 0.3664 0.0044 0.0454 Uiso calc . 1.00 .
H64 0.1143 0.3936 -0.0004 0.0454 Uiso calc . 1.00 .
H65 0.1083 0.3644 -0.0474 0.0417 Uiso calc . 1.00 .
H66 -0.0049 0.3390 -0.0429 0.0417 Uiso calc . 1.00 .
H67 0.6226 0.3169 0.0056 0.0464 Uiso calc . 1.00 .
H68 0.5787 0.2581 -0.0011 0.0464 Uiso calc . 1.00 .
H69 0.5899 0.3047 -0.0469 0.0467 Uiso calc . 1.00 .
H70 0.5198 0.3526 -0.0355 0.0467 Uiso calc . 1.00 .
H71 -0.2558 0.1845 0.0363 0.0935 Uiso calc . 1.00 .
H72 -0.2369 0.2297 0.0127 0.0935 Uiso calc . 1.00 .
H73 -0.2568 0.1538 -0.0126 0.0996 Uiso calc . 1.00 .
H74 -0.1832 0.1208 0.0097 0.0996 Uiso calc . 1.00 .
H75 0.2289 0.2501 0.0706 0.0634 Uiso calc . 1.00 .
H76 0.2513 0.2747 0.1218 0.0851 Uiso calc . 1.00 .
H77 0.1985 0.3611 0.1377 0.0932 Uiso calc . 1.00 .
H78 0.1085 0.4239 0.1058 0.0801 Uiso calc . 1.00 .
H79 0.0825 0.4006 0.0555 0.0635 Uiso calc . 1.00 .
H80 0.1913 0.1680 -0.0607 0.0554 Uiso calc . 1.00 .
H81 0.1892 0.1323 -0.1087 0.0748 Uiso calc . 1.00 .
H82 0.1171 0.1837 -0.1487 0.0871 Uiso calc . 1.00 .
H83 0.0521 0.2730 -0.1419 0.0774 Uiso calc . 1.00 .
H84 0.0525 0.3114 -0.0936 0.0596 Uiso calc . 1.00 .
H85 0.6146 0.3861 0.0370 0.1056 Uiso calc . 1.00 .
H86 0.6242 0.4824 0.0466 0.1187 Uiso calc . 1.00 .
H87 0.4694 0.5370 0.0407 0.0953 Uiso calc . 1.00 .
H88 0.3021 0.4960 0.0285 0.0917 Uiso calc . 1.00 .
H89 0.2916 0.3993 0.0195 0.0663 Uiso calc . 1.00 .
H90 0.4684 0.2000 0.0361 0.0677 Uiso calc . 1.00 .
H91 0.5277 0.1492 0.0793 0.0798 Uiso calc . 1.00 .
H92 0.5650 0.1981 0.1238 0.0814 Uiso calc . 1.00 .
H93 0.5518 0.2921 0.1243 0.1276 Uiso calc . 1.00 .
H94 0.4985 0.3423 0.0817 0.1059 Uiso calc . 1.00 .
H95 0.5747 0.2332 -0.0852 0.0721 Uiso calc . 1.00 .
H96 0.6329 0.1446 -0.0968 0.0952 Uiso calc . 1.00 .
H97 0.5563 0.0667 -0.0749 0.1031 Uiso calc . 1.00 .
H98 0.4249 0.0775 -0.0394 0.0954 Uiso calc . 1.00 .
H99 0.3603 0.1675 -0.0280 0.0631 Uiso calc . 1.00 .
H100 0.3813 0.2490 -0.1100 0.0671 Uiso calc . 1.00 .
H101 0.2988 0.2984 -0.1512 0.0857 Uiso calc . 1.00 .
H102 0.2339 0.3853 -0.1452 0.0822 Uiso calc . 1.00 .
H103 0.2508 0.4306 -0.0997 0.0905 Uiso calc . 1.00 .
H104 0.3286 0.3828 -0.0572 0.0678 Uiso calc . 1.00 .
H105 0.1166 0.1622 0.0635 0.0764 Uiso calc . 1.00 .
H106 0.1591 0.1010 0.1044 0.1083 Uiso calc . 1.00 .
H107 0.0151 0.0726 0.1348 0.1199 Uiso calc . 1.00 .
H108 -0.1664 0.0923 0.1210 0.1230 Uiso calc . 1.00 .
H109 -0.2039 0.1586 0.0845 0.1037 Uiso calc . 1.00 .
H110 -0.0809 0.2527 0.1034 0.0607 Uiso calc . 1.00 .
H111 -0.1337 0.3354 0.1256 0.0748 Uiso calc . 1.00 .
H112 -0.1960 0.4115 0.0959 0.0821 Uiso calc . 1.00 .
H113 -0.2042 0.4040 0.0441 0.0705 Uiso calc . 1.00 .
H114 -0.1559 0.3189 0.0220 0.0584 Uiso calc . 1.00 .
H115 0.1257 0.1108 -0.0186 0.0882 Uiso calc . 1.00 .
H116 0.1866 0.0216 -0.0305 0.1255 Uiso calc . 1.00 .
H117 0.0686 -0.0443 -0.0501 0.1433 Uiso calc . 1.00 .
H118 -0.1175 -0.0218 -0.0566 0.1377 Uiso calc . 1.00 .
H119 -0.1872 0.0705 -0.0468 0.0978 Uiso calc . 1.00 .
H120 -0.1032 0.1372 -0.0860 0.0582 Uiso calc . 1.00 .
H121 -0.1712 0.1838 -0.1287 0.0638 Uiso calc . 1.00 .
H122 -0.2382 0.2739 -0.1254 0.0664 Uiso calc . 1.00 .
H123 -0.2334 0.3198 -0.0799 0.0654 Uiso calc . 1.00 .
H124 -0.1697 0.2717 -0.0361 0.0518 Uiso calc . 1.00 .
H126 0.3887 0.0270 0.0189 0.1851 Uiso calc . 1.00 .
H127 0.3852 0.0904 0.0236 0.1851 Uiso calc . 1.00 .
H128 0.3987 0.0690 0.4349 0.1589 Uiso calc . 1.00 .
H129 0.3687 0.0183 0.4152 0.1589 Uiso calc . 1.00 .

loop_
_atom_type_symbol
_atom_type_oxidation_number
_atom_type_number_in_cell
_atom_type_scat_dispersion_real
_atom_type_scat_dispersion_imag
_atom_type_scat_source
C 0 540 0.003 0.002
;International Tables for Crystallography
(1992, Vol. C, Tables 4.2.6.8 and 6.1.1.1)
;
H 0 520 0.000 0.000
;International Tables for Crystallography
(1992, Vol. C, Table 6.1.1.2)
;
Cl 0 40 0.148 0.159
;International Tables for Crystallography
(1992, Vol. C, Tables 4.2.6.8 and 6.1.1.1)
;
P 0 48 0.102 0.094
;International Tables for Crystallography
(1992, Vol. C, Tables 4.2.6.8 and 6.1.1.1)
;
Pd 0 16 -0.999 1.007
;International Tables for Crystallography
(1992, Vol. C, Tables 4.2.6.8 and 6.1.1.1)
;

loop_
_geom_bond_atom_site_label_1
_geom_bond_atom_site_label_2
_geom_bond_distance
_geom_bond_site_symmetry_1
_geom_bond_site_symmetry_2
_geom_bond_publ_flag
PD1 PD2 3.4866(7) 1_555 1_555 yes
PD1 CL1 3.102(2) 1_555 1_555 yes
PD1 P1 2.332(2) 1_555 1_555 yes
PD1 P2 2.356(2) 1_555 1_555 yes
PD1 P3 2.300(2) 1_555 1_555 yes
PD1 P4 2.331(2) 1_555 1_555 yes
PD1 C1 3.250(6) 1_555 1_555 yes
PD1 C2 3.278(6) 1_555 1_555 yes
PD1 C3 3.344(7) 1_555 1_555 yes
PD1 C4 3.342(7) 1_555 1_555 yes
PD1 C7 3.606(7) 1_555 1_555 yes
PD1 C13 3.639(6) 1_555 1_555 yes
PD1 C19 3.526(7) 1_555 1_555 yes
PD1 C24 3.652(8) 1_555 1_555 yes
PD1 C25 3.467(7) 1_555 1_555 yes
PD1 C30 3.682(8) 1_555 1_555 yes
PD1 C31 3.421(7) 1_555 1_555 yes
PD1 C36 3.707(8) 1_555 1_555 yes
PD1 C37 3.657(7) 1_555 1_555 yes
PD1 H2 3.411 1_555 1_555 no
PD1 H3 3.444 1_555 1_555 no
PD1 H5 3.620 1_555 1_555 no
PD1 H7 3.551 1_555 1_555 no
PD1 H18 3.748 1_555 1_555 no
PD1 H27 3.073 1_555 1_555 no
PD1 H32 3.204 1_555 1_555 no
PD1 H37 3.379 1_555 1_555 no
PD1 H42 3.456 1_555 1_555 no
PD2 CL1 2.981(2) 1_555 1_555 yes
PD2 P1 2.342(2) 1_555 1_555 yes
PD2 P2 2.342(2) 1_555 1_555 yes
PD2 P5 2.312(2) 1_555 1_555 yes
PD2 P6 2.304(2) 1_555 1_555 yes
PD2 C1 3.234(6) 1_555 1_555 yes
PD2 C2 3.244(6) 1_555 1_555 yes
PD2 C5 3.375(7) 1_555 1_555 yes
PD2 C6 3.242(7) 1_555 1_555 yes
PD2 C7 3.672(7) 1_555 1_555 yes
PD2 C13 3.645(7) 1_555 1_555 yes
PD2 C43 3.566(7) 1_555 1_555 yes
PD2 C44 3.735(9) 1_555 1_555 yes
PD2 C49 3.471(7) 1_555 1_555 yes
PD2 C55 3.528(7) 1_555 1_555 yes
PD2 C56 3.646(7) 1_555 1_555 yes
PD2 C61 3.583(7) 1_555 1_555 yes
PD2 H1 3.402 1_555 1_555 no
PD2 H4 3.404 1_555 1_555 no
PD2 H11 3.373 1_555 1_555 no
PD2 H43 3.164 1_555 1_555 no
PD2 H52 3.451 1_555 1_555 no
PD2 H53 3.052 1_555 1_555 no
PD3 PD4 3.4487(7) 1_555 1_555 yes
PD3 CL2 3.063(2) 1_555 1_555 yes
PD3 P7 2.358(2) 1_555 1_555 yes
PD3 P8 2.336(2) 1_555 1_555 yes
PD3 P9 2.331(2) 1_555 1_555 yes
PD3 P10 2.303(2) 1_555 1_555 yes
PD3 C67 3.292(7) 1_555 1_555 yes
PD3 C68 3.263(7) 1_555 1_555 yes
PD3 C69 3.350(7) 1_555 1_555 yes
PD3 C70 3.333(7) 1_555 1_555 yes
PD3 C73 3.648(7) 1_555 1_555 yes
PD3 C79 3.635(6) 1_555 1_555 yes
PD3 C85 3.503(7) 1_555 1_555 yes
PD3 C90 3.665(8) 1_555 1_555 yes
PD3 C91 3.603(7) 1_555 1_555 yes
PD3 C97 3.534(7) 1_555 1_555 yes
PD3 C102 3.667(8) 1_555 1_555 yes
PD3 C103 3.450(7) 1_555 1_555 yes
PD3 C108 3.715(8) 1_555 1_555 yes
PD3 H64 3.499 1_555 1_555 no
PD3 H65 3.442 1_555 1_555 no
PD3 H68 3.598 1_555 1_555 no
PD3 H70 3.553 1_555 1_555 no
PD3 H75 3.769 1_555 1_555 no
PD3 H89 3.095 1_555 1_555 no
PD3 H90 3.525 1_555 1_555 no
PD3 H99 3.059 1_555 1_555 no
PD3 H104 3.324 1_555 1_555 no
PD4 CL2 2.963(2) 1_555 1_555 yes
PD4 P7 2.352(2) 1_555 1_555 yes
PD4 P8 2.340(2) 1_555 1_555 yes
PD4 P11 2.302(2) 1_555 1_555 yes
PD4 P12 2.310(2) 1_555 1_555 yes
PD4 C67 3.261(7) 1_555 1_555 yes
PD4 C68 3.263(7) 1_555 1_555 yes
PD4 C71 3.273(9) 1_555 1_555 yes
PD4 C72 3.331(9) 1_555 1_555 yes
PD4 C73 3.644(7) 1_555 1_555 yes
PD4 C79 3.630(6) 1_555 1_555 yes
PD4 C109 3.578(7) 1_555 1_555 yes
PD4 C110 3.783(8) 1_555 1_555 yes
PD4 C115 3.495(7) 1_555 1_555 yes
PD4 C121 3.597(8) 1_555 1_555 yes
PD4 C122 3.767(10) 1_555 1_555 yes
PD4 C127 3.444(7) 1_555 1_555 yes
PD4 C132 3.685(7) 1_555 1_555 yes
PD4 H63 3.401 1_555 1_555 no
PD4 H66 3.451 1_555 1_555 no
PD4 H72 3.476 1_555 1_555 no
PD4 H75 3.784 1_555 1_555 no
PD4 H80 3.796 1_555 1_555 no
PD4 H105 3.244 1_555 1_555 no
PD4 H114 3.421 1_555 1_555 no
PD4 H115 3.190 1_555 1_555 no
PD4 H124 3.273 1_555 1_555 no
CL1 P1 3.733(3) 1_555 1_555 yes
CL1 P2 3.441(3) 1_555 1_555 yes
CL1 C14 3.774(8) 1_555 1_555 yes
CL1 C24 3.657(8) 1_555 1_555 yes
CL1 C42 3.674(10) 1_555 1_555 yes
CL1 C44 3.630(10) 1_555 1_555 yes
CL1 C56 3.712(8) 1_555 1_555 yes
CL1 C136 3.63(3) 1_555 2_545 yes
CL1 H18 2.895 1_555 1_555 no
CL1 H27 2.709 1_555 1_555 no
CL1 H42 2.811 1_555 1_555 no
CL1 H43 2.720 1_555 1_555 no
CL1 H53 2.771 1_555 1_555 no
CL1 H107 3.685 1_555 1_555 no
CL2 P7 3.528(3) 1_555 1_555 yes
CL2 P8 3.706(3) 1_555 1_555 yes
CL2 C92 3.549(9) 1_555 1_555 yes
CL2 C102 3.550(9) 1_555 1_555 yes
CL2 C110 3.582(9) 1_555 1_555 yes
CL2 C122 3.57(1) 1_555 1_555 yes
CL2 C134 3.49(2) 1_555 1_555 yes
CL2 H75 3.064 1_555 1_555 no
CL2 H80 3.624 1_555 1_555 no
CL2 H90 2.915 1_555 1_555 no
CL2 H99 2.591 1_555 1_555 no
CL2 H105 2.644 1_555 1_555 no
CL2 H115 2.627 1_555 1_555 no
CL2 H127 2.577 1_555 1_555 no
CL3 C69 3.656(8) 1_555 4_455 yes
CL3 C70 3.534(7) 1_555 4_455 yes
CL3 C89 3.785(10) 1_555 2_545 yes
CL3 C119 3.711(10) 1_555 4_555 yes
CL3 C120 3.558(8) 1_555 4_555 yes
CL3 C131 3.627(9) 1_555 4_555 yes
CL3 C132 3.619(8) 1_555 4_555 yes
CL3 C133 3.54(1) 1_555 1_555 yes
CL3 H30 3.296 1_555 1_555 no
CL3 H63 3.096 1_555 4_555 no
CL3 H66 3.101 1_555 4_555 no
CL3 H67 2.972 1_555 4_455 no
CL3 H69 3.208 1_555 4_455 no
CL3 H70 3.310 1_555 4_455 no
CL3 H85 3.518 1_555 4_455 no
CL3 H87 3.575 1_555 2_545 no
CL3 H88 2.951 1_555 2_545 no
CL3 H113 3.147 1_555 4_555 no
CL3 H114 2.820 1_555 4_555 no
CL3 H123 2.989 1_555 4_555 no
CL3 H124 2.966 1_555 4_555 no
CL3 H128 2.612 1_555 1_555 no
CL3 H129 3.725 1_555 1_555 no
CL4 C1 3.583(7) 1_555 1_655 yes
CL4 C2 3.596(7) 1_555 1_655 yes
CL4 C3 3.781(7) 1_555 1_555 yes
CL4 C4 3.533(7) 1_555 1_555 yes
CL4 C32 3.589(8) 1_555 1_555 yes
CL4 C46 3.69(1) 1_555 2_555 yes
CL4 C54 3.552(8) 1_555 1_655 yes
CL4 C66 3.701(8) 1_555 1_655 yes
CL4 H1 2.822 1_555 1_655 no
CL4 H4 2.852 1_555 1_655 no
CL4 H5 3.594 1_555 1_555 no
CL4 H6 3.584 1_555 1_555 no
CL4 H8 2.705 1_555 1_555 no
CL4 H11 3.377 1_555 1_655 no
CL4 H33 2.634 1_555 1_555 no
CL4 H45 2.765 1_555 2_555 no
CL4 H51 3.419 1_555 1_655 no
CL4 H52 2.728 1_555 1_655 no
CL4 H62 2.758 1_555 1_655 no
CL4 H83 3.158 1_555 4_555 no
CL4 H101 3.247 1_555 4_555 no
CL4 H102 3.170 1_555 4_555 no
CL5 CL6 2.889(10) 1_555 1_555 yes
CL5 C133 1.74(2) 1_555 1_555 yes
CL5 H5 3.572 1_555 1_555 no
CL5 H6 3.555 1_555 1_555 no
CL5 H50 3.744 1_555 1_655 no
CL5 H51 2.970 1_555 1_655 no
CL5 H65 3.741 1_555 4_555 no
CL5 H66 3.694 1_555 4_555 no
CL5 H84 2.939 1_555 4_555 no
CL5 H123 3.522 1_555 4_555 no
CL5 H128 2.313 1_555 1_555 no
CL5 H129 2.317 1_555 1_555 no
CL6 C133 1.71(2) 1_555 1_555 yes
CL6 H50 3.346 1_555 1_655 no
CL6 H65 3.200 1_555 4_555 no
CL6 H78 3.267 1_555 2_545 no
CL6 H79 3.233 1_555 2_545 no
CL6 H103 3.258 1_555 4_555 no
CL6 H112 3.382 1_555 2_545 no
CL6 H113 3.506 1_555 2_545 no
CL6 H128 2.230 1_555 1_555 no
CL6 H129 2.225 1_555 1_555 no
CL7 CL8 2.91(1) 1_555 1_555 yes
CL7 CL13 3.80(2) 1_555 2_545 yes
CL7 C134 1.83(2) 1_555 1_555 yes
CL7 H56 2.905 1_555 1_655 no
CL7 H91 3.196 1_555 1_555 no
CL7 H97 2.872 1_555 3_655 no
CL7 H106 3.356 1_555 1_555 no
CL7 H118 3.209 1_555 3_555 no
CL7 H119 3.736 1_555 3_555 no
CL7 H126 2.401 1_555 1_555 no
CL7 H127 2.403 1_555 1_555 no
CL8 C134 1.70(2) 1_555 1_555 yes
CL8 H56 3.423 1_555 1_655 no
CL8 H90 3.584 1_555 1_555 no
CL8 H91 3.086 1_555 1_555 no
CL8 H98 3.549 1_555 1_555 no
CL8 H98 3.322 1_555 3_655 no
CL8 H116 3.794 1_555 3_655 no
CL8 H126 2.192 1_555 1_555 no
CL8 H126 3.211 1_555 3_655 no
CL8 H127 2.199 1_555 1_555 no
CL9 CL11 2.74(2) 1_555 1_555 yes
CL9 CL13 3.71(2) 1_555 1_555 yes
CL9 C135 1.67(3) 1_555 1_555 yes
CL9 H9 3.010 1_555 2_455 no
CL9 H35 3.582 1_555 1_555 no
CL9 H36 3.511 1_555 1_555 no
CL9 H47 3.608 1_555 2_455 no
CL9 H96 3.499 1_555 4_455 no
CL11 C35 3.45(1) 1_555 1_555 yes
CL11 C47 3.50(2) 1_555 2_455 yes
CL11 C104 3.44(1) 1_555 4_455 yes
CL11 C105 3.63(2) 1_555 4_455 yes
CL11 C135 1.68(3) 1_555 1_555 yes
CL11 H3 3.381 1_555 1_555 no
CL11 H36 2.953 1_555 1_555 no
CL11 H46 2.903 1_555 2_455 no
CL11 H95 3.644 1_555 4_455 no
CL11 H96 3.714 1_555 4_455 no
CL11 H100 2.758 1_555 4_455 no
CL11 H101 3.143 1_555 4_455 no
CL12 CL13 2.79(2) 1_555 1_555 yes
CL12 C81 3.75(1) 1_555 4_555 yes
CL12 C82 3.48(1) 1_555 4_555 yes
CL12 C128 3.74(1) 1_555 4_555 yes
CL12 C129 3.58(1) 1_555 4_555 yes
CL12 C136 1.24(3) 1_555 1_555 yes
CL12 H34 3.256 1_555 1_555 no
CL12 H35 3.209 1_555 1_555 no
CL12 H44 3.336 1_555 2_555 no
CL12 H53 3.763 1_555 2_555 no
CL12 H54 2.959 1_555 2_555 no
CL12 H81 3.621 1_555 4_555 no
CL12 H82 3.073 1_555 4_555 no
CL12 H120 3.186 1_555 4_555 no
CL12 H121 2.843 1_555 4_555 no
CL13 C136 1.69(3) 1_555 1_555 yes
CL13 H35 3.772 1_555 1_555 no
CL13 H41 3.232 1_555 2_555 no
CL13 H96 3.504 1_555 4_455 no
CL13 H97 3.774 1_555 4_455 no
CL13 H106 3.622 1_555 2_555 no
CL13 H107 3.778 1_555 2_555 no
CL13 H120 3.540 1_555 4_555 no
CL13 H121 3.680 1_555 4_555 no
P1 P2 2.613(2) 1_555 1_555 yes
P1 P3 3.508(2) 1_555 1_555 yes
P1 P5 3.606(2) 1_555 1_555 yes
P1 C1 1.856(7) 1_555 1_555 yes
P1 C2 2.741(7) 1_555 1_555 yes
P1 C7 1.796(7) 1_555 1_555 yes
P1 C8 2.761(8) 1_555 1_555 yes
P1 C12 2.808(7) 1_555 1_555 yes
P1 C25 3.750(7) 1_555 1_555 yes
P1 C49 3.744(7) 1_555 1_555 yes
P1 H1 2.366 1_555 1_555 no
P1 H2 2.368 1_555 1_555 no
P1 H3 3.374 1_555 1_555 no
P1 H4 3.368 1_555 1_555 no
P1 H13 2.841 1_555 1_555 no
P1 H17 2.898 1_555 1_555 no
P1 H27 3.763 1_555 1_555 no
P1 H32 3.727 1_555 1_555 no
P2 P4 3.748(2) 1_555 1_555 yes
P2 P6 3.589(2) 1_555 1_555 yes
P2 C1 2.711(7) 1_555 1_555 yes
P2 C2 1.855(6) 1_555 1_555 yes
P2 C13 1.804(7) 1_555 1_555 yes
P2 C14 2.750(7) 1_555 1_555 yes
P2 C18 2.812(7) 1_555 1_555 yes
P2 H1 3.355 1_555 1_555 no
P2 H2 3.351 1_555 1_555 no
P2 H3 2.369 1_555 1_555 no
P2 H4 2.368 1_555 1_555 no
P2 H18 2.816 1_555 1_555 no
P2 H22 2.933 1_555 1_555 no
P2 H37 2.990 1_555 1_555 no
P3 P4 3.129(3) 1_555 1_555 yes
P3 C3 1.831(7) 1_555 1_555 yes
P3 C4 2.747(7) 1_555 1_555 yes
P3 C7 3.698(7) 1_555 1_555 yes
P3 C19 1.811(7) 1_555 1_555 yes
P3 C20 2.795(8) 1_555 1_555 yes
P3 C24 2.767(9) 1_555 1_555 yes
P3 C25 1.826(7) 1_555 1_555 yes
P3 C26 2.845(8) 1_555 1_555 yes
P3 C30 2.729(8) 1_555 1_555 yes
P3 H5 2.336 1_555 1_555 no
P3 H6 2.335 1_555 1_555 no
P3 H7 2.917 1_555 1_555 no
P3 H8 3.595 1_555 1_555 no
P3 H13 3.738 1_555 1_555 no
P3 H23 2.891 1_555 1_555 no
P3 H27 2.861 1_555 1_555 no
P3 H28 2.981 1_555 1_555 no
P3 H32 2.768 1_555 1_555 no
P4 C3 2.731(7) 1_555 1_555 yes
P4 C4 1.835(7) 1_555 1_555 yes
P4 C31 1.816(7) 1_555 1_555 yes
P4 C32 2.833(8) 1_555 1_555 yes
P4 C36 2.765(9) 1_555 1_555 yes
P4 C37 1.805(7) 1_555 1_555 yes
P4 C38 2.815(9) 1_555 1_555 yes
P4 C42 2.742(9) 1_555 1_555 yes
P4 H5 2.913 1_555 1_555 no
P4 H6 3.591 1_555 1_555 no
P4 H7 2.335 1_555 1_555 no
P4 H8 2.335 1_555 1_555 no
P4 H33 2.947 1_555 1_555 no
P4 H37 2.832 1_555 1_555 no
P4 H38 2.948 1_555 1_555 no
P4 H42 2.813 1_555 1_555 no
P5 P6 3.112(2) 1_555 1_555 yes
P5 C5 1.851(8) 1_555 1_555 yes
P5 C6 2.796(8) 1_555 1_555 yes
P5 C43 1.807(8) 1_555 1_555 yes
P5 C44 2.765(9) 1_555 1_555 yes
P5 C48 2.810(9) 1_555 1_555 yes
P5 C49 1.807(7) 1_555 1_555 yes
P5 C50 2.818(7) 1_555 1_555 yes
P5 C54 2.752(8) 1_555 1_555 yes
P5 H9 2.357 1_555 1_555 no
P5 H10 2.357 1_555 1_555 no
P5 H11 3.038 1_555 1_555 no
P5 H12 3.660 1_555 1_555 no
P5 H43 2.846 1_555 1_555 no
P5 H47 2.904 1_555 1_555 no
P5 H48 2.927 1_555 1_555 no
P5 H52 2.830 1_555 1_555 no
P5 H53 3.556 1_555 1_555 no
P6 C5 2.747(7) 1_555 1_555 yes
P6 C6 1.841(7) 1_555 1_555 yes
P6 C55 1.811(7) 1_555 1_555 yes
P6 C56 2.760(8) 1_555 1_555 yes
P6 C60 2.813(8) 1_555 1_555 yes
P6 C61 1.803(7) 1_555 1_555 yes
P6 C62 2.797(8) 1_555 1_555 yes
P6 C66 2.783(8) 1_555 1_555 yes
P6 H9 2.971 1_555 1_555 no
P6 H10 3.619 1_555 1_555 no
P6 H11 2.377 1_555 1_555 no
P6 H12 2.375 1_555 1_555 no
P6 H53 2.846 1_555 1_555 no
P6 H57 2.917 1_555 1_555 no
P6 H58 2.890 1_555 1_555 no
P6 H62 2.886 1_555 1_555 no
P7 P8 2.614(2) 1_555 1_555 yes
P7 P9 3.737(2) 1_555 1_555 yes
P7 P11 3.608(3) 1_555 1_555 yes
P7 C67 1.838(7) 1_555 1_555 yes
P7 C68 2.717(7) 1_555 1_555 yes
P7 C73 1.801(7) 1_555 1_555 yes
P7 C74 2.744(8) 1_555 1_555 yes
P7 C78 2.808(8) 1_555 1_555 yes
P7 C115 3.788(7) 1_555 1_555 yes
P7 H63 2.349 1_555 1_555 no
P7 H64 2.350 1_555 1_555 no
P7 H65 3.362 1_555 1_555 no
P7 H66 3.387 1_555 1_555 no
P7 H75 2.835 1_555 1_555 no
P7 H79 2.939 1_555 1_555 no
P7 H89 2.949 1_555 1_555 no
P7 H114 3.697 1_555 1_555 no
P8 P10 3.542(2) 1_555 1_555 yes
P8 P12 3.569(3) 1_555 1_555 yes
P8 C67 2.733(7) 1_555 1_555 yes
P8 C68 1.841(7) 1_555 1_555 yes
P8 C79 1.799(7) 1_555 1_555 yes
P8 C80 2.755(8) 1_555 1_555 yes
P8 C84 2.817(7) 1_555 1_555 yes
P8 C103 3.730(7) 1_555 1_555 yes
P8 C127 3.708(7) 1_555 1_555 yes
P8 C132 3.768(7) 1_555 1_555 yes
P8 H63 3.358 1_555 1_555 no
P8 H64 3.384 1_555 1_555 no
P8 H65 2.358 1_555 1_555 no
P8 H66 2.356 1_555 1_555 no
P8 H80 2.853 1_555 1_555 no
P8 H84 2.936 1_555 1_555 no
P8 H124 3.683 1_555 1_555 no
P9 P10 3.135(2) 1_555 1_555 yes
P9 C69 1.845(7) 1_555 1_555 yes
P9 C70 2.747(7) 1_555 1_555 yes
P9 C85 1.804(7) 1_555 1_555 yes
P9 C86 2.804(10) 1_555 1_555 yes
P9 C90 2.770(8) 1_555 1_555 yes
P9 C91 1.809(7) 1_555 1_555 yes
P9 C92 2.742(8) 1_555 1_555 yes
P9 C96 2.818(9) 1_555 1_555 yes
P9 H67 2.350 1_555 1_555 no
P9 H68 2.348 1_555 1_555 no
P9 H69 3.612 1_555 1_555 no
P9 H70 2.917 1_555 1_555 no
P9 H85 2.875 1_555 1_555 no
P9 H89 2.851 1_555 1_555 no
P9 H90 2.789 1_555 1_555 no
P9 H94 2.928 1_555 1_555 no
P10 C69 2.724(7) 1_555 1_555 yes
P10 C70 1.834(7) 1_555 1_555 yes
P10 C79 3.795(7) 1_555 1_555 yes
P10 C97 1.809(7) 1_555 1_555 yes
P10 C98 2.818(9) 1_555 1_555 yes
P10 C102 2.766(9) 1_555 1_555 yes
P10 C103 1.811(7) 1_555 1_555 yes
P10 C104 2.830(8) 1_555 1_555 yes
P10 C108 2.739(8) 1_555 1_555 yes
P10 H67 3.588 1_555 1_555 no
P10 H68 2.892 1_555 1_555 no
P10 H69 2.335 1_555 1_555 no
P10 H70 2.335 1_555 1_555 no
P10 H95 2.945 1_555 1_555 no
P10 H99 2.836 1_555 1_555 no
P10 H100 2.961 1_555 1_555 no
P10 H104 2.804 1_555 1_555 no
P11 P12 3.140(3) 1_555 1_555 yes
P11 C71 1.850(9) 1_555 1_555 yes
P11 C72 2.729(9) 1_555 1_555 yes
P11 C109 1.795(9) 1_555 1_555 yes
P11 C110 2.751(10) 1_555 1_555 yes
P11 C114 2.808(10) 1_555 1_555 yes
P11 C115 1.799(8) 1_555 1_555 yes
P11 C116 2.816(8) 1_555 1_555 yes
P11 C120 2.761(9) 1_555 1_555 yes
P11 H71 2.364 1_555 1_555 no
P11 H72 2.364 1_555 1_555 no
P11 H73 3.584 1_555 1_555 no
P11 H74 3.002 1_555 1_555 no
P11 H105 2.847 1_555 1_555 no
P11 H109 2.915 1_555 1_555 no
P11 H110 2.935 1_555 1_555 no
P11 H114 2.816 1_555 1_555 no
P12 C71 2.744(9) 1_555 1_555 yes
P12 C72 1.828(9) 1_555 1_555 yes
P12 C121 1.822(9) 1_555 1_555 yes
P12 C122 2.78(1) 1_555 1_555 yes
P12 C126 2.825(10) 1_555 1_555 yes
P12 C127 1.822(7) 1_555 1_555 yes
P12 C128 2.832(8) 1_555 1_555 yes
P12 C132 2.750(8) 1_555 1_555 yes
P12 H71 3.592 1_555 1_555 no
P12 H72 3.019 1_555 1_555 no
P12 H73 2.352 1_555 1_555 no
P12 H74 2.353 1_555 1_555 no
P12 H80 3.766 1_555 1_555 no
P12 H115 2.851 1_555 1_555 no
P12 H119 2.939 1_555 1_555 no
P12 H120 2.947 1_555 1_555 no
P12 H124 2.805 1_555 1_555 no
C1 C2 1.526(9) 1_555 1_555 yes
C1 C7 2.979(10) 1_555 1_555 yes
C1 C12 3.21(1) 1_555 1_555 yes
C1 C30 3.78(1) 1_555 1_555 yes
C1 C105 3.53(1) 1_555 4_455 yes
C1 C106 3.54(1) 1_555 4_455 yes
C1 H1 0.953 1_555 1_555 no
C1 H2 0.964 1_555 1_555 no
C1 H3 2.058 1_555 1_555 no
C1 H4 2.053 1_555 1_555 no
C1 H17 2.724 1_555 1_555 no
C1 H32 3.429 1_555 1_555 no
C1 H52 3.528 1_555 1_555 no
C1 H101 3.068 1_555 4_455 no
C1 H102 3.117 1_555 4_455 no
C2 C13 3.017(9) 1_555 1_555 yes
C2 C18 3.275(10) 1_555 1_555 yes
C2 H1 2.059 1_555 1_555 no
C2 H2 2.065 1_555 1_555 no
C2 H3 0.959 1_555 1_555 no
C2 H4 0.946 1_555 1_555 no
C2 H22 2.809 1_555 1_555 no
C2 H37 3.195 1_555 1_555 no
C2 H46 3.173 1_555 2_455 no
C2 H62 3.684 1_555 1_555 no
C2 H101 3.470 1_555 4_455 no
C3 C4 1.530(10) 1_555 1_555 yes
C3 C19 2.86(1) 1_555 1_555 yes
C3 C20 3.30(1) 1_555 1_555 yes
C3 C25 2.87(1) 1_555 1_555 yes
C3 C30 3.37(1) 1_555 1_555 yes
C3 C31 3.368(10) 1_555 1_555 yes
C3 C32 3.42(1) 1_555 1_555 yes
C3 H5 0.961 1_555 1_555 no
C3 H6 0.956 1_555 1_555 no
C3 H7 2.061 1_555 1_555 no
C3 H8 2.068 1_555 1_555 no
C3 H23 3.061 1_555 1_555 no
C3 H32 3.218 1_555 1_555 no
C3 H33 3.017 1_555 1_555 no
C3 H51 3.375 1_555 1_655 no
C3 H52 3.668 1_555 1_655 no
C4 C6 3.66(1) 1_555 1_655 yes
C4 C19 3.53(1) 1_555 1_555 yes
C4 C31 2.88(1) 1_555 1_555 yes
C4 C32 3.11(1) 1_555 1_555 yes
C4 C37 2.85(1) 1_555 1_555 yes
C4 C38 3.72(1) 1_555 1_555 yes
C4 C42 3.49(1) 1_555 1_555 yes
C4 H5 2.063 1_555 1_555 no
C4 H6 2.070 1_555 1_555 no
C4 H7 0.964 1_555 1_555 no
C4 H8 0.943 1_555 1_555 no
C4 H10 3.796 1_555 1_655 no
C4 H11 2.947 1_555 1_655 no
C4 H12 3.533 1_555 1_655 no
C4 H33 2.651 1_555 1_555 no
C4 H42 3.456 1_555 1_555 no
C4 H52 3.538 1_555 1_655 no
C5 C6 1.55(1) 1_555 1_555 yes
C5 C43 2.89(1) 1_555 1_555 yes
C5 C48 3.24(1) 1_555 1_555 yes
C5 C49 2.873(10) 1_555 1_555 yes
C5 C54 3.34(1) 1_555 1_555 yes
C5 C55 3.26(1) 1_555 1_555 yes
C5 H7 3.472 1_555 1_455 no
C5 H9 0.979 1_555 1_555 no
C5 H10 0.962 1_555 1_555 no
C5 H11 2.084 1_555 1_555 no
C5 H12 2.102 1_555 1_555 no
C5 H47 2.880 1_555 1_555 no
C5 H52 3.132 1_555 1_555 no
C6 C49 3.760(10) 1_555 1_555 yes
C6 C54 3.74(1) 1_555 1_555 yes
C6 C55 2.85(1) 1_555 1_555 yes
C6 C60 3.34(1) 1_555 1_555 yes
C6 C61 2.87(1) 1_555 1_555 yes
C6 C66 3.20(1) 1_555 1_555 yes
C6 H7 3.082 1_555 1_455 no
C6 H8 3.325 1_555 1_455 no
C6 H9 2.090 1_555 1_555 no
C6 H10 2.110 1_555 1_555 no
C6 H11 0.972 1_555 1_555 no
C6 H12 0.973 1_555 1_555 no
C6 H52 3.122 1_555 1_555 no
C6 H57 3.188 1_555 1_555 no
C6 H62 2.882 1_555 1_555 no
C7 C8 1.40(1) 1_555 1_555 yes
C7 C9 2.43(1) 1_555 1_555 yes
C7 C10 2.79(1) 1_555 1_555 yes
C7 C11 2.43(1) 1_555 1_555 yes
C7 C12 1.40(1) 1_555 1_555 yes
C7 C25 3.390(9) 1_555 1_555 yes
C7 C26 3.59(1) 1_555 1_555 yes
C7 C49 3.424(9) 1_555 1_555 yes
C7 C50 3.553(10) 1_555 1_555 yes
C7 C54 3.750(10) 1_555 1_555 yes
C7 H1 3.155 1_555 1_555 no
C7 H2 3.135 1_555 1_555 no
C7 H13 2.060 1_555 1_555 no
C7 H14 3.286 1_555 1_555 no
C7 H15 3.756 1_555 1_555 no
C7 H16 3.300 1_555 1_555 no
C7 H17 2.021 1_555 1_555 no
C7 H28 3.717 1_555 1_555 no
C7 H48 3.777 1_555 1_555 no
C8 C9 1.40(1) 1_555 1_555 yes
C8 C10 2.41(1) 1_555 1_555 yes
C8 C11 2.78(1) 1_555 1_555 yes
C8 C12 2.41(1) 1_555 1_555 yes
C8 C19 3.63(1) 1_555 1_555 yes
C8 C24 3.43(1) 1_555 1_555 yes
C8 C26 3.73(1) 1_555 1_555 yes
C8 C49 3.76(1) 1_555 1_555 yes
C8 C50 3.52(1) 1_555 1_555 yes
C8 H13 0.972 1_555 1_555 no
C8 H14 2.052 1_555 1_555 no
C8 H15 3.261 1_555 1_555 no
C8 H16 3.768 1_555 1_555 no
C8 H17 3.245 1_555 1_555 no
C8 H27 3.257 1_555 1_555 no
C8 H28 3.483 1_555 1_555 no
C8 H43 3.415 1_555 1_555 no
C8 H48 3.378 1_555 1_555 no
C9 C10 1.38(1) 1_555 1_555 yes
C9 C11 2.39(2) 1_555 1_555 yes
C9 C12 2.77(1) 1_555 1_555 yes
C9 C26 3.74(1) 1_555 1_555 yes
C9 C50 3.70(1) 1_555 1_555 yes
C9 H13 2.071 1_555 1_555 no
C9 H14 0.951 1_555 1_555 no
C9 H15 2.011 1_555 1_555 no
C9 H16 3.299 1_555 1_555 no
C9 H17 3.703 1_555 1_555 no
C9 H28 3.310 1_555 1_555 no
C9 H48 3.456 1_555 1_555 no
C9 H60 3.009 1_555 2_445 no
C9 H93 3.707 1_555 2_545 no
C10 C11 1.36(1) 1_555 1_555 yes
C10 C12 2.39(1) 1_555 1_555 yes
C10 C26 3.63(1) 1_555 1_555 yes
C10 C27 3.78(1) 1_555 1_555 yes
C10 C51 3.65(1) 1_555 1_555 yes
C10 H13 3.288 1_555 1_555 no
C10 H14 2.027 1_555 1_555 no
C10 H15 0.969 1_555 1_555 no
C10 H16 2.076 1_555 1_555 no
C10 H17 3.232 1_555 1_555 no
C10 H28 3.390 1_555 1_555 no
C10 H29 3.667 1_555 1_555 no
C10 H49 3.545 1_555 1_555 no
C10 H60 3.351 1_555 2_445 no
C10 H93 3.239 1_555 2_545 no
C10 H94 3.490 1_555 2_545 no
C11 C12 1.40(1) 1_555 1_555 yes
C11 C26 3.49(1) 1_555 1_555 yes
C11 C27 3.38(1) 1_555 1_555 yes
C11 C51 3.52(1) 1_555 1_555 yes
C11 C52 3.68(1) 1_555 1_555 yes
C11 H13 3.752 1_555 1_555 no
C11 H14 3.238 1_555 1_555 no
C11 H15 2.050 1_555 1_555 no
C11 H16 0.990 1_555 1_555 no
C11 H17 2.038 1_555 1_555 no
C11 H28 3.621 1_555 1_555 no
C11 H29 3.452 1_555 1_555 no
C11 H49 3.666 1_555 1_555 no
C11 H103 3.677 1_555 4_455 no
C11 H112 3.698 1_555 2_445 no
C12 C25 3.53(1) 1_555 1_555 yes
C12 C26 3.46(1) 1_555 1_555 yes
C12 C27 3.63(1) 1_555 1_555 yes
C12 C30 3.73(1) 1_555 1_555 yes
C12 C49 3.79(1) 1_555 1_555 yes
C12 C50 3.75(1) 1_555 1_555 yes
C12 C51 3.71(1) 1_555 1_555 yes
C12 C52 3.71(1) 1_555 1_555 yes
C12 C53 3.73(1) 1_555 1_555 yes
C12 C54 3.76(1) 1_555 1_555 yes
C12 C106 3.73(1) 1_555 4_455 yes
C12 H1 3.157 1_555 1_555 no
C12 H2 3.091 1_555 1_555 no
C12 H13 3.286 1_555 1_555 no
C12 H14 3.722 1_555 1_555 no
C12 H15 3.281 1_555 1_555 no
C12 H16 2.044 1_555 1_555 no
C12 H17 0.932 1_555 1_555 no
C12 H28 3.773 1_555 1_555 no
C12 H102 3.390 1_555 4_455 no
C12 H103 3.663 1_555 4_455 no
C13 C14 1.398(10) 1_555 1_555 yes
C13 C15 2.43(1) 1_555 1_555 yes
C13 C16 2.795(10) 1_555 1_555 yes
C13 C17 2.411(10) 1_555 1_555 yes
C13 C18 1.390(10) 1_555 1_555 yes
C13 C36 3.67(1) 1_555 1_555 yes
C13 C61 3.450(9) 1_555 1_555 yes
C13 C62 3.474(10) 1_555 1_555 yes
C13 H3 3.193 1_555 1_555 no
C13 H4 3.208 1_555 1_555 no
C13 H18 2.058 1_555 1_555 no
C13 H19 3.314 1_555 1_555 no
C13 H20 3.760 1_555 1_555 no
C13 H21 3.283 1_555 1_555 no
C13 H22 2.047 1_555 1_555 no
C13 H37 2.728 1_555 1_555 no
C13 H58 3.644 1_555 1_555 no
C14 C15 1.40(1) 1_555 1_555 yes
C14 C16 2.42(1) 1_555 1_555 yes
C14 C17 2.78(1) 1_555 1_555 yes
C14 C18 2.40(1) 1_555 1_555 yes
C14 C37 3.56(1) 1_555 1_555 yes
C14 C42 3.53(1) 1_555 1_555 yes
C14 C62 3.57(1) 1_555 1_555 yes
C14 H18 0.977 1_555 1_555 no
C14 H19 2.074 1_555 1_555 no
C14 H20 3.292 1_555 1_555 no
C14 H21 3.747 1_555 1_555 no
C14 H22 3.275 1_555 1_555 no
C14 H37 3.526 1_555 1_555 no
C14 H42 3.620 1_555 1_555 no
C14 H58 3.379 1_555 1_555 no
C14 H107 3.544 1_555 1_555 no
C15 C16 1.39(1) 1_555 1_555 yes
C15 C17 2.41(1) 1_555 1_555 yes
C15 C18 2.78(1) 1_555 1_555 yes
C15 C62 3.79(1) 1_555 1_555 yes
C15 C112 3.70(2) 1_555 1_555 yes
C15 H18 2.083 1_555 1_555 no
C15 H19 0.986 1_555 1_555 no
C15 H20 2.054 1_555 1_555 no
C15 H21 3.278 1_555 1_555 no
C15 H22 3.742 1_555 1_555 no
C15 H58 3.539 1_555 1_555 no
C15 H107 3.736 1_555 1_555 no
C15 H110 3.398 1_555 1_555 no
C16 C17 1.40(1) 1_555 1_555 yes
C16 C18 2.41(1) 1_555 1_555 yes
C16 C21 3.72(1) 1_555 2_555 yes
C16 C63 3.59(1) 1_555 1_555 yes
C16 H18 3.303 1_555 1_555 no
C16 H19 2.075 1_555 1_555 no
C16 H20 0.965 1_555 1_555 no
C16 H21 2.052 1_555 1_555 no
C16 H22 3.270 1_555 1_555 no
C16 H24 2.979 1_555 2_555 no
C16 H25 3.346 1_555 2_555 no
C16 H49 3.733 1_555 2_455 no
C16 H59 3.341 1_555 1_555 no
C16 H77 3.749 1_555 1_555 no
C16 H110 3.297 1_555 1_555 no
C16 H111 3.150 1_555 1_555 no
C17 C18 1.382(10) 1_555 1_555 yes
C17 C21 3.59(1) 1_555 2_555 yes
C17 C22 3.62(1) 1_555 2_555 yes
C17 C62 3.74(1) 1_555 1_555 yes
C17 C63 3.33(1) 1_555 1_555 yes
C17 C64 3.50(1) 1_555 1_555 yes
C17 H18 3.759 1_555 1_555 no
C17 H19 3.308 1_555 1_555 no
C17 H20 2.052 1_555 1_555 no
C17 H21 0.965 1_555 1_555 no
C17 H22 2.032 1_555 1_555 no
C17 H24 2.950 1_555 2_555 no
C17 H25 2.971 1_555 2_555 no
C17 H37 3.514 1_555 1_555 no
C17 H48 3.648 1_555 2_455 no
C17 H49 3.452 1_555 2_455 no
C17 H59 3.381 1_555 1_555 no
C17 H60 3.722 1_555 1_555 no
C17 H111 3.654 1_555 1_555 no
C18 C36 3.65(1) 1_555 1_555 yes
C18 C61 3.632(10) 1_555 1_555 yes
C18 C62 3.539(10) 1_555 1_555 yes
C18 C63 3.53(1) 1_555 1_555 yes
C18 C64 3.61(1) 1_555 1_555 yes
C18 C65 3.67(1) 1_555 1_555 yes
C18 C66 3.67(1) 1_555 1_555 yes
C18 H3 3.207 1_555 1_555 no
C18 H4 3.222 1_555 1_555 no
C18 H18 3.282 1_555 1_555 no
C18 H19 3.766 1_555 1_555 no
C18 H20 3.273 1_555 1_555 no
C18 H21 2.047 1_555 1_555 no
C18 H22 0.962 1_555 1_555 no
C18 H25 3.486 1_555 2_555 no
C18 H37 2.747 1_555 1_555 no
C18 H46 3.395 1_555 2_455 no
C19 C20 1.396(10) 1_555 1_555 yes
C19 C21 2.40(1) 1_555 1_555 yes
C19 C22 2.77(1) 1_555 1_555 yes
C19 C23 2.41(1) 1_555 1_555 yes
C19 C24 1.39(1) 1_555 1_555 yes
C19 C25 2.97(1) 1_555 1_555 yes
C19 C26 3.26(1) 1_555 1_555 yes
C19 H5 3.664 1_555 1_555 no
C19 H6 2.824 1_555 1_555 no
C19 H7 3.189 1_555 1_555 no
C19 H13 3.317 1_555 1_555 no
C19 H23 2.051 1_555 1_555 no
C19 H24 3.260 1_555 1_555 no
C19 H25 3.739 1_555 1_555 no
C19 H26 3.280 1_555 1_555 no
C19 H27 2.052 1_555 1_555 no
C19 H28 2.815 1_555 1_555 no
C20 C21 1.38(1) 1_555 1_555 yes
C20 C22 2.39(1) 1_555 1_555 yes
C20 C23 2.77(1) 1_555 1_555 yes
C20 C24 2.41(1) 1_555 1_555 yes
C20 C25 3.44(1) 1_555 1_555 yes
C20 C26 3.30(1) 1_555 1_555 yes
C20 C52 3.75(1) 1_555 1_655 yes
C20 C53 3.72(1) 1_555 1_655 yes
C20 H6 2.839 1_555 1_555 no
C20 H23 0.960 1_555 1_555 no
C20 H24 2.023 1_555 1_555 no
C20 H25 3.253 1_555 1_555 no
C20 H26 3.752 1_555 1_555 no
C20 H27 3.285 1_555 1_555 no
C20 H28 2.654 1_555 1_555 no
C20 H77 3.336 1_555 2_545 no
C21 C22 1.38(1) 1_555 1_555 yes
C21 C23 2.39(1) 1_555 1_555 yes
C21 C24 2.78(1) 1_555 1_555 yes
C21 H20 3.375 1_555 2_545 no
C21 H21 3.126 1_555 2_545 no
C21 H23 2.038 1_555 1_555 no
C21 H24 0.955 1_555 1_555 no
C21 H25 2.025 1_555 1_555 no
C21 H26 3.292 1_555 1_555 no
C21 H27 3.745 1_555 1_555 no
C21 H28 3.585 1_555 1_555 no
C21 H77 3.045 1_555 2_545 no
C22 C23 1.38(1) 1_555 1_555 yes
C22 C24 2.41(1) 1_555 1_555 yes
C22 C35 3.66(1) 1_555 2_545 yes
C22 H21 3.352 1_555 2_545 no
C22 H23 3.255 1_555 1_555 no
C22 H24 2.037 1_555 1_555 no
C22 H25 0.971 1_555 1_555 no
C22 H26 2.077 1_555 1_555 no
C22 H27 3.280 1_555 1_555 no
C22 H36 3.498 1_555 2_545 no
C23 C24 1.40(1) 1_555 1_555 yes
C23 C34 3.76(1) 1_555 2_545 yes
C23 C35 3.66(1) 1_555 2_545 yes
C23 H13 3.448 1_555 1_555 no
C23 H23 3.729 1_555 1_555 no
C23 H24 3.255 1_555 1_555 no
C23 H25 2.053 1_555 1_555 no
C23 H26 0.985 1_555 1_555 no
C23 H27 2.067 1_555 1_555 no
C23 H36 3.647 1_555 2_545 no
C24 H7 3.620 1_555 1_555 no
C24 H13 2.783 1_555 1_555 no
C24 H23 3.273 1_555 1_555 no
C24 H24 3.732 1_555 1_555 no
C24 H25 3.292 1_555 1_555 no
C24 H26 2.053 1_555 1_555 no
C24 H27 0.966 1_555 1_555 no
C25 C26 1.39(1) 1_555 1_555 yes
C25 C27 2.41(1) 1_555 1_555 yes
C25 C28 2.77(1) 1_555 1_555 yes
C25 C29 2.41(1) 1_555 1_555 yes
C25 C30 1.39(1) 1_555 1_555 yes
C25 H2 3.726 1_555 1_555 no
C25 H5 2.846 1_555 1_555 no
C25 H6 3.154 1_555 1_555 no
C25 H17 3.718 1_555 1_555 no
C25 H23 3.175 1_555 1_555 no
C25 H28 2.055 1_555 1_555 no
C25 H29 3.291 1_555 1_555 no
C25 H30 3.738 1_555 1_555 no
C25 H31 3.311 1_555 1_555 no
C25 H32 2.039 1_555 1_555 no
C26 C27 1.41(1) 1_555 1_555 yes
C26 C28 2.42(1) 1_555 1_555 yes
C26 C29 2.79(1) 1_555 1_555 yes
C26 C30 2.41(1) 1_555 1_555 yes
C26 H23 2.959 1_555 1_555 no
C26 H28 0.966 1_555 1_555 no
C26 H29 2.070 1_555 1_555 no
C26 H30 3.290 1_555 1_555 no
C26 H31 3.793 1_555 1_555 no
C26 H32 3.271 1_555 1_555 no
C26 H78 3.604 1_555 2_545 no
C26 H129 3.327 1_555 1_555 no
C27 C28 1.38(1) 1_555 1_555 yes
C27 C29 2.40(1) 1_555 1_555 yes
C27 C30 2.78(1) 1_555 1_555 yes
C27 C88 3.79(1) 1_555 2_545 yes
C27 C133 3.60(2) 1_555 1_555 yes
C27 H16 3.424 1_555 1_555 no
C27 H28 2.075 1_555 1_555 no
C27 H29 0.977 1_555 1_555 no
C27 H30 2.040 1_555 1_555 no
C27 H31 3.312 1_555 1_555 no
C27 H32 3.739 1_555 1_555 no
C27 H78 3.687 1_555 2_545 no
C27 H87 3.677 1_555 2_545 no
C27 H128 3.757 1_555 1_555 no
C27 H129 2.814 1_555 1_555 no
C28 C29 1.37(1) 1_555 1_555 yes
C28 C30 2.39(1) 1_555 1_555 yes
C28 C88 3.69(1) 1_555 2_545 yes
C28 H16 3.728 1_555 1_555 no
C28 H17 3.711 1_555 1_555 no
C28 H28 3.290 1_555 1_555 no
C28 H29 2.068 1_555 1_555 no
C28 H30 0.968 1_555 1_555 no
C28 H31 2.082 1_555 1_555 no
C28 H32 3.267 1_555 1_555 no
C28 H87 3.227 1_555 2_545 no
C28 H123 3.276 1_555 4_555 no
C28 H128 3.675 1_555 1_555 no
C28 H129 3.297 1_555 1_555 no
C29 C30 1.40(1) 1_555 1_555 yes
C29 C131 3.76(1) 1_555 4_555 yes
C29 H2 3.432 1_555 1_555 no
C29 H17 3.531 1_555 1_555 no
C29 H28 3.756 1_555 1_555 no
C29 H29 3.285 1_555 1_555 no
C29 H30 2.032 1_555 1_555 no
C29 H31 1.003 1_555 1_555 no
C29 H32 2.063 1_555 1_555 no
C29 H122 3.219 1_555 4_555 no
C29 H123 3.035 1_555 4_555 no
C30 H2 3.009 1_555 1_555 no
C30 H5 2.960 1_555 1_555 no
C30 H17 3.559 1_555 1_555 no
C30 H28 3.282 1_555 1_555 no
C30 H29 3.754 1_555 1_555 no
C30 H30 3.268 1_555 1_555 no
C30 H31 2.077 1_555 1_555 no
C30 H32 0.963 1_555 1_555 no
C30 H122 3.395 1_555 4_555 no
C31 C32 1.394(10) 1_555 1_555 yes
C31 C33 2.42(1) 1_555 1_555 yes
C31 C34 2.81(1) 1_555 1_555 yes
C31 C35 2.42(1) 1_555 1_555 yes
C31 C36 1.39(1) 1_555 1_555 yes
C31 C37 2.92(1) 1_555 1_555 yes
C31 C38 3.17(1) 1_555 1_555 yes
C31 H5 2.988 1_555 1_555 no
C31 H7 3.717 1_555 1_555 no
C31 H8 2.939 1_555 1_555 no
C31 H32 3.622 1_555 1_555 no
C31 H33 2.054 1_555 1_555 no
C31 H34 3.275 1_555 1_555 no
C31 H35 3.794 1_555 1_555 no
C31 H36 3.290 1_555 1_555 no
C31 H37 2.033 1_555 1_555 no
C31 H38 2.703 1_555 1_555 no
C32 C33 1.38(1) 1_555 1_555 yes
C32 C34 2.40(1) 1_555 1_555 yes
C32 C35 2.76(1) 1_555 1_555 yes
C32 C36 2.38(1) 1_555 1_555 yes
C32 C38 3.79(1) 1_555 1_555 yes
C32 H5 2.815 1_555 1_555 no
C32 H8 2.810 1_555 1_555 no
C32 H33 0.975 1_555 1_555 no
C32 H34 2.033 1_555 1_555 no
C32 H35 3.297 1_555 1_555 no
C32 H36 3.733 1_555 1_555 no
C32 H37 3.247 1_555 1_555 no
C32 H38 3.135 1_555 1_555 no
C32 H44 3.668 1_555 2_555 no
C33 C34 1.38(1) 1_555 1_555 yes
C33 C35 2.38(1) 1_555 1_555 yes
C33 C36 2.75(1) 1_555 1_555 yes
C33 H5 3.783 1_555 1_555 no
C33 H26 3.470 1_555 2_555 no
C33 H33 2.051 1_555 1_555 no
C33 H34 0.955 1_555 1_555 no
C33 H35 2.068 1_555 1_555 no
C33 H36 3.272 1_555 1_555 no
C33 H37 3.713 1_555 1_555 no
C33 H44 3.015 1_555 2_555 no
C33 H83 3.612 1_555 4_555 no
C33 H121 3.112 1_555 4_555 no
C33 H122 3.522 1_555 4_555 no
C34 C35 1.39(1) 1_555 1_555 yes
C34 C36 2.41(1) 1_555 1_555 yes
C34 H26 2.894 1_555 2_555 no
C34 H33 3.280 1_555 1_555 no
C34 H34 2.028 1_555 1_555 no
C34 H35 0.984 1_555 1_555 no
C34 H36 2.065 1_555 1_555 no
C34 H37 3.273 1_555 1_555 no
C34 H44 3.682 1_555 2_555 no
C34 H121 3.079 1_555 4_555 no
C34 H122 3.689 1_555 4_555 no
C35 C36 1.39(1) 1_555 1_555 yes
C35 H3 3.552 1_555 1_555 no
C35 H25 3.075 1_555 2_555 no
C35 H26 3.053 1_555 2_555 no
C35 H33 3.730 1_555 1_555 no
C35 H34 3.244 1_555 1_555 no
C35 H35 2.066 1_555 1_555 no
C35 H36 0.979 1_555 1_555 no
C35 H37 2.042 1_555 1_555 no
C36 C37 3.66(1) 1_555 1_555 yes
C36 C38 3.79(1) 1_555 1_555 yes
C36 H3 3.122 1_555 1_555 no
C36 H22 3.675 1_555 1_555 no
C36 H25 3.127 1_555 2_555 no
C36 H26 3.747 1_555 2_555 no
C36 H33 3.264 1_555 1_555 no
C36 H34 3.709 1_555 1_555 no
C36 H35 3.299 1_555 1_555 no
C36 H36 2.048 1_555 1_555 no
C36 H37 0.959 1_555 1_555 no
C36 H38 3.252 1_555 1_555 no
C37 C38 1.39(1) 1_555 1_555 yes
C37 C39 2.43(1) 1_555 1_555 yes
C37 C40 2.79(1) 1_555 1_555 yes
C37 C41 2.43(1) 1_555 1_555 yes
C37 C42 1.39(1) 1_555 1_555 yes
C37 H7 2.943 1_555 1_555 no
C37 H8 3.008 1_555 1_555 no
C37 H12 3.605 1_555 1_655 no
C37 H18 3.385 1_555 1_555 no
C37 H37 3.561 1_555 1_555 no
C37 H38 2.071 1_555 1_555 no
C37 H39 3.282 1_555 1_555 no
C37 H40 3.763 1_555 1_555 no
C37 H41 3.313 1_555 1_555 no
C37 H42 2.060 1_555 1_555 no
C38 C39 1.42(1) 1_555 1_555 yes
C38 C40 2.42(1) 1_555 1_555 yes
C38 C41 2.77(1) 1_555 1_555 yes
C38 C42 2.40(1) 1_555 1_555 yes
C38 H8 3.546 1_555 1_555 no
C38 H38 0.993 1_555 1_555 no
C38 H39 2.064 1_555 1_555 no
C38 H40 3.295 1_555 1_555 no
C38 H41 3.763 1_555 1_555 no
C38 H42 3.282 1_555 1_555 no
C38 H61 3.762 1_555 1_655 no
C39 C40 1.38(2) 1_555 1_555 yes
C39 C41 2.37(2) 1_555 1_555 yes
C39 C42 2.77(1) 1_555 1_555 yes
C39 C65 3.79(2) 1_555 1_655 yes
C39 H19 3.776 1_555 1_555 no
C39 H38 2.103 1_555 1_555 no
C39 H39 0.947 1_555 1_555 no
C39 H40 2.036 1_555 1_555 no
C39 H41 3.270 1_555 1_555 no
C39 H42 3.753 1_555 1_555 no
C39 H76 3.197 1_555 1_555 no
C39 H92 3.533 1_555 1_555 no
C40 C41 1.34(2) 1_555 1_555 yes
C40 C42 2.39(1) 1_555 1_555 yes
C40 C94 3.67(1) 1_555 1_555 yes
C40 H19 3.492 1_555 1_555 no
C40 H38 3.312 1_555 1_555 no
C40 H39 2.033 1_555 1_555 no
C40 H40 0.979 1_555 1_555 no
C40 H41 2.034 1_555 1_555 no
C40 H42 3.270 1_555 1_555 no
C40 H57 3.427 1_555 1_655 no
C40 H76 3.235 1_555 1_555 no
C40 H92 3.252 1_555 1_555 no
C40 H106 3.629 1_555 1_555 no
C41 C42 1.41(1) 1_555 1_555 yes
C41 H12 3.458 1_555 1_655 no
C41 H18 3.569 1_555 1_555 no
C41 H19 3.523 1_555 1_555 no
C41 H38 3.763 1_555 1_555 no
C41 H39 3.219 1_555 1_555 no
C41 H40 2.015 1_555 1_555 no
C41 H41 0.993 1_555 1_555 no
C41 H42 2.092 1_555 1_555 no
C41 H57 3.550 1_555 1_655 no
C41 H106 3.288 1_555 1_555 no
C42 H7 3.188 1_555 1_555 no
C42 H12 3.314 1_555 1_655 no
C42 H18 3.024 1_555 1_555 no
C42 H19 3.784 1_555 1_555 no
C42 H38 3.296 1_555 1_555 no
C42 H39 3.718 1_555 1_555 no
C42 H40 3.278 1_555 1_555 no
C42 H41 2.079 1_555 1_555 no
C42 H42 0.982 1_555 1_555 no
C43 C44 1.39(1) 1_555 1_555 yes
C43 C45 2.40(1) 1_555 1_555 yes
C43 C46 2.78(1) 1_555 1_555 yes
C43 C47 2.40(1) 1_555 1_555 yes
C43 C48 1.40(1) 1_555 1_555 yes
C43 C49 2.89(1) 1_555 1_555 yes
C43 C50 3.12(1) 1_555 1_555 yes
C43 H9 2.803 1_555 1_555 no
C43 H10 3.264 1_555 1_555 no
C43 H13 3.763 1_555 1_555 no
C43 H43 2.062 1_555 1_555 no
C43 H44 3.288 1_555 1_555 no
C43 H45 3.727 1_555 1_555 no
C43 H46 3.302 1_555 1_555 no
C43 H47 2.073 1_555 1_555 no
C43 H48 2.648 1_555 1_555 no
C43 H53 3.531 1_555 1_555 no
C44 C45 1.38(1) 1_555 1_555 yes
C44 C46 2.39(1) 1_555 1_555 yes
C44 C47 2.76(1) 1_555 1_555 yes
C44 C48 2.40(1) 1_555 1_555 yes
C44 H13 3.163 1_555 1_555 no
C44 H43 0.985 1_555 1_555 no
C44 H44 2.047 1_555 1_555 no
C44 H45 3.239 1_555 1_555 no
C44 H46 3.748 1_555 1_555 no
C44 H47 3.303 1_555 1_555 no
C44 H48 3.369 1_555 1_555 no
C44 H53 3.290 1_555 1_555 no
C45 C46 1.37(2) 1_555 1_555 yes
C45 C47 2.38(2) 1_555 1_555 yes
C45 C48 2.75(2) 1_555 1_555 yes
C45 H34 3.391 1_555 2_545 no
C45 H43 2.062 1_555 1_555 no
C45 H44 0.996 1_555 1_555 no
C45 H45 2.009 1_555 1_555 no
C45 H46 3.264 1_555 1_555 no
C45 H47 3.762 1_555 1_555 no
C45 H61 3.217 1_555 2_445 no
C45 H82 3.248 1_555 3_555 no
C46 C47 1.39(2) 1_555 1_555 yes
C46 C48 2.39(2) 1_555 1_555 yes
C46 C65 3.70(1) 1_555 2_445 yes
C46 H4 3.710 1_555 2_445 no
C46 H34 3.775 1_555 2_545 no
C46 H43 3.282 1_555 1_555 no
C46 H44 2.066 1_555 1_555 no
C46 H45 0.948 1_555 1_555 no
C46 H46 2.050 1_555 1_555 no
C46 H47 3.315 1_555 1_555 no
C46 H61 3.033 1_555 2_445 no
C46 H82 3.055 1_555 3_555 no
C47 C48 1.37(2) 1_555 1_555 yes
C47 C135 3.52(4) 1_555 2_445 yes
C47 H3 3.618 1_555 2_445 no
C47 H4 3.507 1_555 2_445 no
C47 H22 2.946 1_555 2_445 no
C47 H43 3.747 1_555 1_555 no
C47 H44 3.288 1_555 1_555 no
C47 H45 2.048 1_555 1_555 no
C47 H46 0.988 1_555 1_555 no
C47 H47 2.087 1_555 1_555 no
C47 H48 3.644 1_555 1_555 no
C47 H61 3.525 1_555 2_445 no
C48 C49 3.47(1) 1_555 1_555 yes
C48 C50 3.40(1) 1_555 1_555 yes
C48 C135 3.75(3) 1_555 2_445 yes
C48 H9 2.959 1_555 1_555 no
C48 H10 3.302 1_555 1_555 no
C48 H21 3.723 1_555 2_445 no
C48 H22 3.456 1_555 2_445 no
C48 H43 3.290 1_555 1_555 no
C48 H44 3.749 1_555 1_555 no
C48 H45 3.256 1_555 1_555 no
C48 H46 2.064 1_555 1_555 no
C48 H47 1.010 1_555 1_555 no
C48 H48 2.824 1_555 1_555 no
C49 C50 1.399(10) 1_555 1_555 yes
C49 C51 2.424(10) 1_555 1_555 yes
C49 C52 2.79(1) 1_555 1_555 yes
C49 C53 2.42(1) 1_555 1_555 yes
C49 C54 1.39(1) 1_555 1_555 yes
C49 H9 3.616 1_555 1_555 no
C49 H10 2.778 1_555 1_555 no
C49 H11 3.564 1_555 1_555 no
C49 H47 3.293 1_555 1_555 no
C49 H48 2.049 1_555 1_555 no
C49 H49 3.294 1_555 1_555 no
C49 H50 3.780 1_555 1_555 no
C49 H51 3.307 1_555 1_555 no
C49 H52 2.060 1_555 1_555 no
C50 C51 1.40(1) 1_555 1_555 yes
C50 C52 2.40(1) 1_555 1_555 yes
C50 C53 2.79(1) 1_555 1_555 yes
C50 C54 2.41(1) 1_555 1_555 yes
C50 H10 3.722 1_555 1_555 no
C50 H21 3.065 1_555 2_445 no
C50 H24 3.636 1_555 1_455 no
C50 H47 3.283 1_555 1_555 no
C50 H48 0.957 1_555 1_555 no
C50 H49 2.054 1_555 1_555 no
C50 H50 3.297 1_555 1_555 no
C50 H51 3.770 1_555 1_555 no
C50 H52 3.291 1_555 1_555 no
C50 H60 3.395 1_555 2_445 no
C51 C52 1.37(1) 1_555 1_555 yes
C51 C53 2.41(1) 1_555 1_555 yes
C51 C54 2.78(1) 1_555 1_555 yes
C51 C117 3.75(1) 1_555 2_445 yes
C51 H21 3.087 1_555 2_445 no
C51 H24 3.175 1_555 1_455 no
C51 H48 2.055 1_555 1_555 no
C51 H49 0.969 1_555 1_555 no
C51 H50 2.054 1_555 1_555 no
C51 H51 3.298 1_555 1_555 no
C51 H52 3.757 1_555 1_555 no
C51 H60 3.503 1_555 2_445 no
C51 H111 2.999 1_555 2_445 no
C51 H112 3.383 1_555 2_445 no
C52 C53 1.40(1) 1_555 1_555 yes
C52 C54 2.41(1) 1_555 1_555 yes
C52 H16 3.691 1_555 1_555 no
C52 H17 3.758 1_555 1_555 no
C52 H23 3.128 1_555 1_455 no
C52 H24 3.386 1_555 1_455 no
C52 H48 3.266 1_555 1_555 no
C52 H49 2.043 1_555 1_555 no
C52 H50 0.989 1_555 1_555 no
C52 H51 2.083 1_555 1_555 no
C52 H52 3.295 1_555 1_555 no
C52 H111 3.510 1_555 2_445 no
C52 H112 3.153 1_555 2_445 no
C53 C54 1.40(1) 1_555 1_555 yes
C53 H1 3.634 1_555 1_555 no
C53 H6 2.882 1_555 1_455 no
C53 H17 3.539 1_555 1_555 no
C53 H23 3.096 1_555 1_455 no
C53 H48 3.744 1_555 1_555 no
C53 H49 3.284 1_555 1_555 no
C53 H50 2.071 1_555 1_555 no
C53 H51 0.983 1_555 1_555 no
C53 H52 2.065 1_555 1_555 no
C53 H102 2.984 1_555 4_455 no
C53 H103 3.798 1_555 4_455 no
C54 H1 3.139 1_555 1_555 no
C54 H6 3.145 1_555 1_455 no
C54 H10 3.140 1_555 1_555 no
C54 H11 3.195 1_555 1_555 no
C54 H17 3.667 1_555 1_555 no
C54 H23 3.769 1_555 1_455 no
C54 H48 3.272 1_555 1_555 no
C54 H49 3.750 1_555 1_555 no
C54 H50 3.306 1_555 1_555 no
C54 H51 2.070 1_555 1_555 no
C54 H52 0.976 1_555 1_555 no
C54 H102 3.483 1_555 4_455 no
C55 C56 1.38(1) 1_555 1_555 yes
C55 C57 2.42(1) 1_555 1_555 yes
C55 C58 2.79(1) 1_555 1_555 yes
C55 C59 2.42(1) 1_555 1_555 yes
C55 C60 1.41(1) 1_555 1_555 yes
C55 C61 2.90(1) 1_555 1_555 yes
C55 C62 3.18(1) 1_555 1_555 yes
C55 C113 3.77(1) 1_555 1_555 yes
C55 H9 2.894 1_555 1_555 no
C55 H11 3.724 1_555 1_555 no
C55 H12 2.976 1_555 1_555 no
C55 H53 2.054 1_555 1_555 no
C55 H54 3.296 1_555 1_555 no
C55 H55 3.748 1_555 1_555 no
C55 H56 3.304 1_555 1_555 no
C55 H57 2.071 1_555 1_555 no
C55 H58 2.760 1_555 1_555 no
C55 H108 2.840 1_555 1_555 no
C56 C57 1.41(1) 1_555 1_555 yes
C56 C58 2.41(1) 1_555 1_555 yes
C56 C59 2.79(1) 1_555 1_555 yes
C56 C60 2.42(1) 1_555 1_555 yes
C56 C113 3.60(1) 1_555 1_555 yes
C56 H9 3.304 1_555 1_555 no
C56 H53 0.981 1_555 1_555 no
C56 H54 2.080 1_555 1_555 no
C56 H55 3.278 1_555 1_555 no
C56 H56 3.753 1_555 1_555 no
C56 H57 3.289 1_555 1_555 no
C56 H58 3.599 1_555 1_555 no
C56 H107 3.397 1_555 1_555 no
C56 H108 2.762 1_555 1_555 no
C57 C58 1.38(1) 1_555 1_555 yes
C57 C59 2.40(1) 1_555 1_555 yes
C57 C60 2.79(1) 1_555 1_555 yes
C57 C113 3.55(2) 1_555 1_555 yes
C57 H53 2.087 1_555 1_555 no
C57 H54 0.972 1_555 1_555 no
C57 H55 2.026 1_555 1_555 no
C57 H56 3.262 1_555 1_555 no
C57 H57 3.756 1_555 1_555 no
C57 H81 3.139 1_555 3_555 no
C57 H107 3.533 1_555 1_555 no
C57 H108 2.774 1_555 1_555 no
C58 C59 1.39(1) 1_555 1_555 yes
C58 C60 2.41(1) 1_555 1_555 yes
C58 C113 3.65(2) 1_555 1_555 yes
C58 H53 3.299 1_555 1_555 no
C58 H54 2.041 1_555 1_555 no
C58 H55 0.963 1_555 1_555 no
C58 H56 2.037 1_555 1_555 no
C58 H57 3.287 1_555 1_555 no
C58 H81 3.371 1_555 3_555 no
C58 H108 2.845 1_555 1_555 no
C59 C60 1.39(1) 1_555 1_555 yes
C59 H53 3.767 1_555 1_555 no
C59 H54 3.278 1_555 1_555 no
C59 H55 2.053 1_555 1_555 no
C59 H56 0.967 1_555 1_555 no
C59 H57 2.058 1_555 1_555 no
C59 H91 3.568 1_555 1_455 no
C59 H108 2.912 1_555 1_555 no
C60 C61 3.32(1) 1_555 1_555 yes
C60 C62 3.34(1) 1_555 1_555 yes
C60 H9 3.381 1_555 1_555 no
C60 H12 3.026 1_555 1_555 no
C60 H53 3.304 1_555 1_555 no
C60 H54 3.758 1_555 1_555 no
C60 H55 3.278 1_555 1_555 no
C60 H56 2.062 1_555 1_555 no
C60 H57 0.970 1_555 1_555 no
C60 H58 2.929 1_555 1_555 no
C60 H92 3.510 1_555 1_455 no
C60 H108 2.914 1_555 1_555 no
C61 C62 1.400(10) 1_555 1_555 yes
C61 C63 2.42(1) 1_555 1_555 yes
C61 C64 2.79(1) 1_555 1_555 yes
C61 C65 2.43(1) 1_555 1_555 yes
C61 C66 1.40(1) 1_555 1_555 yes
C61 H11 3.052 1_555 1_555 no
C61 H12 3.001 1_555 1_555 no
C61 H22 3.734 1_555 1_555 no
C61 H57 3.000 1_555 1_555 no
C61 H58 2.051 1_555 1_555 no
C61 H59 3.312 1_555 1_555 no
C61 H60 3.736 1_555 1_555 no
C61 H61 3.312 1_555 1_555 no
C61 H62 2.083 1_555 1_555 no
C61 H92 3.763 1_555 1_455 no
C62 C63 1.39(1) 1_555 1_555 yes
C62 C64 2.39(1) 1_555 1_555 yes
C62 C65 2.77(1) 1_555 1_555 yes
C62 C66 2.41(1) 1_555 1_555 yes
C62 C94 3.78(1) 1_555 1_455 yes
C62 H57 3.053 1_555 1_555 no
C62 H58 0.966 1_555 1_555 no
C62 H59 2.072 1_555 1_555 no
C62 H60 3.232 1_555 1_555 no
C62 H61 3.732 1_555 1_555 no
C62 H62 3.310 1_555 1_555 no
C62 H92 2.938 1_555 1_455 no
C62 H108 3.483 1_555 1_555 no
C63 C64 1.35(1) 1_555 1_555 yes
C63 C65 2.37(1) 1_555 1_555 yes
C63 C66 2.78(1) 1_555 1_555 yes
C63 C94 3.46(1) 1_555 1_455 yes
C63 C95 3.54(1) 1_555 1_455 yes
C63 H21 3.533 1_555 1_555 no
C63 H58 2.063 1_555 1_555 no
C63 H59 0.985 1_555 1_555 no
C63 H60 1.983 1_555 1_555 no
C63 H61 3.224 1_555 1_555 no
C63 H62 3.765 1_555 1_555 no
C63 H92 2.833 1_555 1_455 no
C63 H93 2.990 1_555 1_455 no
C63 H111 3.512 1_555 1_555 no
C64 C65 1.38(1) 1_555 1_555 yes
C64 C66 2.42(1) 1_555 1_555 yes
C64 H14 3.313 1_555 2_455 no
C64 H21 3.423 1_555 1_555 no
C64 H22 3.565 1_555 1_555 no
C64 H39 3.481 1_555 1_455 no
C64 H48 3.374 1_555 2_455 no
C64 H49 3.598 1_555 2_455 no
C64 H58 3.260 1_555 1_555 no
C64 H59 2.020 1_555 1_555 no
C64 H60 0.946 1_555 1_555 no
C64 H61 2.017 1_555 1_555 no
C64 H62 3.312 1_555 1_555 no
C64 H92 3.569 1_555 1_455 no
C64 H93 3.140 1_555 1_455 no
C65 C66 1.42(1) 1_555 1_555 yes
C65 H14 3.753 1_555 2_455 no
C65 H22 3.338 1_555 1_555 no
C65 H38 3.686 1_555 1_455 no
C65 H39 3.452 1_555 1_455 no
C65 H45 3.695 1_555 2_455 no
C65 H58 3.737 1_555 1_555 no
C65 H59 3.254 1_555 1_555 no
C65 H60 2.031 1_555 1_555 no
C65 H61 0.962 1_555 1_555 no
C65 H62 2.099 1_555 1_555 no
C66 H4 3.272 1_555 1_555 no
C66 H11 2.952 1_555 1_555 no
C66 H12 3.302 1_555 1_555 no
C66 H22 3.420 1_555 1_555 no
C66 H58 3.286 1_555 1_555 no
C66 H59 3.763 1_555 1_555 no
C66 H60 3.280 1_555 1_555 no
C66 H61 2.089 1_555 1_555 no
C66 H62 0.988 1_555 1_555 no
C67 C68 1.547(10) 1_555 1_555 yes
C67 C73 3.00(1) 1_555 1_555 yes
C67 C78 3.25(1) 1_555 1_555 yes
C67 C120 3.67(1) 1_555 1_555 yes
C67 H63 0.972 1_555 1_555 no
C67 H64 0.942 1_555 1_555 no
C67 H65 2.093 1_555 1_555 no
C67 H66 2.107 1_555 1_555 no
C67 H79 2.790 1_555 1_555 no
C67 H89 2.967 1_555 1_555 no
C67 H114 3.267 1_555 1_555 no
C68 C79 2.98(1) 1_555 1_555 yes
C68 C84 3.23(1) 1_555 1_555 yes
C68 C108 3.79(1) 1_555 1_555 yes
C68 C132 3.70(1) 1_555 1_555 yes
C68 C133 3.79(2) 1_555 4_454 yes
C68 H63 2.089 1_555 1_555 no
C68 H64 2.082 1_555 1_555 no
C68 H65 0.958 1_555 1_555 no
C68 H66 0.975 1_555 1_555 no
C68 H84 2.743 1_555 1_555 no
C68 H104 3.553 1_555 1_555 no
C68 H124 3.391 1_555 1_555 no
C68 H128 3.308 1_555 4_454 no
C69 C70 1.528(10) 1_555 1_555 yes
C69 C85 2.87(1) 1_555 1_555 yes
C69 C86 3.22(1) 1_555 1_555 yes
C69 C91 2.85(1) 1_555 1_555 yes
C69 C92 3.32(1) 1_555 1_555 yes
C69 C97 3.446(10) 1_555 1_555 yes
C69 H67 0.953 1_555 1_555 no
C69 H68 0.970 1_555 1_555 no
C69 H69 2.078 1_555 1_555 no
C69 H70 2.067 1_555 1_555 no
C69 H72 3.034 1_555 1_655 no
C69 H85 2.850 1_555 1_555 no
C69 H90 3.164 1_555 1_555 no
C69 H114 3.658 1_555 1_655 no
C69 H124 3.774 1_555 1_655 no
C70 C85 3.465(10) 1_555 1_555 yes
C70 C97 2.87(1) 1_555 1_555 yes
C70 C98 3.32(1) 1_555 1_555 yes
C70 C103 2.89(1) 1_555 1_555 yes
C70 C108 3.38(1) 1_555 1_555 yes
C70 H30 3.586 1_555 4_554 no
C70 H67 2.075 1_555 1_555 no
C70 H68 2.072 1_555 1_555 no
C70 H69 0.956 1_555 1_555 no
C70 H70 0.958 1_555 1_555 no
C70 H85 3.766 1_555 1_555 no
C70 H87 3.630 1_555 3_665 no
C70 H95 3.081 1_555 1_555 no
C70 H104 3.169 1_555 1_555 no
C70 H123 3.628 1_555 1_655 no
C71 C72 1.41(1) 1_555 1_555 yes
C71 C109 2.95(1) 1_555 1_555 yes
C71 C114 3.31(2) 1_555 1_555 yes
C71 C115 2.82(1) 1_555 1_555 yes
C71 C120 3.28(1) 1_555 1_555 yes
C71 C127 3.75(1) 1_555 1_555 yes
C71 H67 3.690 1_555 1_455 no
C71 H68 3.218 1_555 1_455 no
C71 H71 0.953 1_555 1_555 no
C71 H72 1.005 1_555 1_555 no
C71 H73 1.970 1_555 1_555 no
C71 H74 1.929 1_555 1_555 no
C71 H109 2.946 1_555 1_555 no
C71 H114 3.041 1_555 1_555 no
C71 H124 3.263 1_555 1_555 no
C72 C109 3.61(1) 1_555 1_555 yes
C72 C121 2.85(1) 1_555 1_555 yes
C72 C126 3.25(2) 1_555 1_555 yes
C72 C127 2.91(1) 1_555 1_555 yes
C72 C132 3.44(1) 1_555 1_555 yes
C72 H68 3.764 1_555 1_455 no
C72 H71 1.988 1_555 1_555 no
C72 H72 1.958 1_555 1_555 no
C72 H73 0.973 1_555 1_555 no
C72 H74 0.982 1_555 1_555 no
C72 H119 2.965 1_555 1_555 no
C72 H124 3.238 1_555 1_555 no
C73 C74 1.39(1) 1_555 1_555 yes
C73 C75 2.41(1) 1_555 1_555 yes
C73 C76 2.77(1) 1_555 1_555 yes
C73 C77 2.43(1) 1_555 1_555 yes
C73 C78 1.40(1) 1_555 1_555 yes
C73 C90 3.74(1) 1_555 1_555 yes
C73 C115 3.525(10) 1_555 1_555 yes
C73 C116 3.76(1) 1_555 1_555 yes
C73 H63 3.177 1_555 1_555 no
C73 H64 3.157 1_555 1_555 no
C73 H75 2.077 1_555 1_555 no
C73 H76 3.292 1_555 1_555 no
C73 H77 3.724 1_555 1_555 no
C73 H78 3.307 1_555 1_555 no
C73 H79 2.063 1_555 1_555 no
C73 H89 3.076 1_555 1_555 no
C74 C75 1.40(1) 1_555 1_555 yes
C74 C76 2.40(1) 1_555 1_555 yes
C74 C77 2.80(1) 1_555 1_555 yes
C74 C78 2.41(1) 1_555 1_555 yes
C74 C91 3.62(1) 1_555 1_555 yes
C74 C96 3.68(2) 1_555 1_555 yes
C74 C110 3.76(1) 1_555 1_555 yes
C74 H75 0.988 1_555 1_555 no
C74 H76 2.071 1_555 1_555 no
C74 H77 3.262 1_555 1_555 no
C74 H78 3.773 1_555 1_555 no
C74 H79 3.286 1_555 1_555 no
C74 H105 3.251 1_555 1_555 no
C75 C76 1.37(2) 1_555 1_555 yes
C75 C77 2.41(2) 1_555 1_555 yes
C75 C78 2.78(1) 1_555 1_555 yes
C75 C96 3.74(2) 1_555 1_555 yes
C75 H19 3.661 1_555 1_555 no
C75 H20 3.467 1_555 1_555 no
C75 H39 3.770 1_555 1_555 no
C75 H40 3.769 1_555 1_555 no
C75 H75 2.077 1_555 1_555 no
C75 H76 0.963 1_555 1_555 no
C75 H77 2.027 1_555 1_555 no
C75 H78 3.293 1_555 1_555 no
C75 H79 3.739 1_555 1_555 no
C76 C77 1.38(2) 1_555 1_555 yes
C76 C78 2.39(1) 1_555 1_555 yes
C76 H20 3.165 1_555 1_555 no
C76 H24 3.479 1_555 2_555 no
C76 H28 3.537 1_555 2_555 no
C76 H75 3.288 1_555 1_555 no
C76 H76 2.024 1_555 1_555 no
C76 H77 0.959 1_555 1_555 no
C76 H78 2.065 1_555 1_555 no
C76 H79 3.252 1_555 1_555 no
C77 C78 1.40(1) 1_555 1_555 yes
C77 C117 3.63(2) 1_555 1_555 yes
C77 H28 3.576 1_555 2_555 no
C77 H29 3.506 1_555 2_555 no
C77 H75 3.786 1_555 1_555 no
C77 H76 3.265 1_555 1_555 no
C77 H77 2.018 1_555 1_555 no
C77 H78 0.975 1_555 1_555 no
C77 H79 2.044 1_555 1_555 no
C77 H111 3.798 1_555 1_555 no
C77 H129 3.210 1_555 2_555 no
C78 C90 3.78(1) 1_555 1_555 yes
C78 C115 3.73(1) 1_555 1_555 yes
C78 C116 3.74(1) 1_555 1_555 yes
C78 C117 3.76(1) 1_555 1_555 yes
C78 C118 3.77(1) 1_555 1_555 yes
C78 C119 3.73(1) 1_555 1_555 yes
C78 C120 3.71(1) 1_555 1_555 yes
C78 H63 3.190 1_555 1_555 no
C78 H64 3.150 1_555 1_555 no
C78 H75 3.307 1_555 1_555 no
C78 H76 3.738 1_555 1_555 no
C78 H77 3.248 1_555 1_555 no
C78 H78 2.069 1_555 1_555 no
C78 H79 0.964 1_555 1_555 no
C78 H89 3.196 1_555 1_555 no
C78 H129 3.557 1_555 2_555 no
C79 C80 1.40(1) 1_555 1_555 yes
C79 C81 2.41(1) 1_555 1_555 yes
C79 C82 2.78(1) 1_555 1_555 yes
C79 C83 2.425(10) 1_555 1_555 yes
C79 C84 1.403(10) 1_555 1_555 yes
C79 C103 3.432(10) 1_555 1_555 yes
C79 C104 3.50(1) 1_555 1_555 yes
C79 C127 3.374(9) 1_555 1_555 yes
C79 C128 3.56(1) 1_555 1_555 yes
C79 C132 3.714(10) 1_555 1_555 yes
C79 H65 3.152 1_555 1_555 no
C79 H66 3.125 1_555 1_555 no
C79 H80 2.078 1_555 1_555 no
C79 H81 3.278 1_555 1_555 no
C79 H82 3.738 1_555 1_555 no
C79 H83 3.300 1_555 1_555 no
C79 H84 2.073 1_555 1_555 no
C79 H100 3.707 1_555 1_555 no
C80 C81 1.39(1) 1_555 1_555 yes
C80 C82 2.41(1) 1_555 1_555 yes
C80 C83 2.78(1) 1_555 1_555 yes
C80 C84 2.41(1) 1_555 1_555 yes
C80 C97 3.79(1) 1_555 1_555 yes
C80 C102 3.52(1) 1_555 1_555 yes
C80 C104 3.63(1) 1_555 1_555 yes
C80 C122 3.62(1) 1_555 1_555 yes
C80 C127 3.76(1) 1_555 1_555 yes
C80 C128 3.63(1) 1_555 1_555 yes
C80 H80 0.977 1_555 1_555 no
C80 H81 2.038 1_555 1_555 no
C80 H82 3.260 1_555 1_555 no
C80 H83 3.752 1_555 1_555 no
C80 H84 3.303 1_555 1_555 no
C80 H99 3.289 1_555 1_555 no
C80 H100 3.467 1_555 1_555 no
C80 H115 3.311 1_555 1_555 no
C80 H120 3.517 1_555 1_555 no
C81 C82 1.40(1) 1_555 1_555 yes
C81 C83 2.39(2) 1_555 1_555 yes
C81 C84 2.77(1) 1_555 1_555 yes
C81 C104 3.72(1) 1_555 1_555 yes
C81 C128 3.76(1) 1_555 1_555 yes
C81 H54 3.289 1_555 3_555 no
C81 H80 2.052 1_555 1_555 no
C81 H81 0.967 1_555 1_555 no
C81 H82 2.028 1_555 1_555 no
C81 H83 3.264 1_555 1_555 no
C81 H84 3.750 1_555 1_555 no
C81 H100 3.381 1_555 1_555 no
C81 H120 3.485 1_555 1_555 no
C82 C83 1.35(2) 1_555 1_555 yes
C82 C84 2.38(1) 1_555 1_555 yes
C82 C104 3.68(1) 1_555 1_555 yes
C82 C105 3.61(2) 1_555 1_555 yes
C82 C129 3.72(1) 1_555 1_555 yes
C82 H34 3.471 1_555 4_454 no
C82 H45 3.583 1_555 3_555 no
C82 H80 3.295 1_555 1_555 no
C82 H81 2.072 1_555 1_555 no
C82 H82 0.956 1_555 1_555 no
C82 H83 2.013 1_555 1_555 no
C82 H84 3.264 1_555 1_555 no
C82 H100 3.540 1_555 1_555 no
C82 H101 3.438 1_555 1_555 no
C82 H120 3.760 1_555 1_555 no
C82 H121 3.601 1_555 1_555 no
C83 C84 1.39(1) 1_555 1_555 yes
C83 C104 3.54(1) 1_555 1_555 yes
C83 C105 3.20(1) 1_555 1_555 yes
C83 C106 3.64(1) 1_555 1_555 yes
C83 C128 3.75(1) 1_555 1_555 yes
C83 C129 3.42(1) 1_555 1_555 yes
C83 C130 3.69(1) 1_555 1_555 yes
C83 H34 3.421 1_555 4_454 no
C83 H80 3.759 1_555 1_555 no
C83 H81 3.261 1_555 1_555 no
C83 H82 2.022 1_555 1_555 no
C83 H83 0.970 1_555 1_555 no
C83 H84 2.071 1_555 1_555 no
C83 H100 3.763 1_555 1_555 no
C83 H101 3.210 1_555 1_555 no
C83 H121 3.508 1_555 1_555 no
C84 C103 3.65(1) 1_555 1_555 yes
C84 C104 3.45(1) 1_555 1_555 yes
C84 C105 3.41(1) 1_555 1_555 yes
C84 C106 3.57(1) 1_555 1_555 yes
C84 C107 3.78(1) 1_555 1_555 yes
C84 C127 3.67(1) 1_555 1_555 yes
C84 C128 3.61(1) 1_555 1_555 yes
C84 C129 3.57(1) 1_555 1_555 yes
C84 C130 3.62(1) 1_555 1_555 yes
C84 C131 3.67(1) 1_555 1_555 yes
C84 C132 3.70(1) 1_555 1_555 yes
C84 H65 3.138 1_555 1_555 no
C84 H66 3.120 1_555 1_555 no
C84 H80 3.305 1_555 1_555 no
C84 H81 3.733 1_555 1_555 no
C84 H82 3.255 1_555 1_555 no
C84 H83 2.056 1_555 1_555 no
C84 H84 0.984 1_555 1_555 no
C84 H101 3.784 1_555 1_555 no
C85 C86 1.39(1) 1_555 1_555 yes
C85 C87 2.41(1) 1_555 1_555 yes
C85 C88 2.79(1) 1_555 1_555 yes
C85 C89 2.41(1) 1_555 1_555 yes
C85 C90 1.37(1) 1_555 1_555 yes
C85 C91 2.90(1) 1_555 1_555 yes
C85 C96 3.17(1) 1_555 1_555 yes
C85 H67 2.882 1_555 1_555 no
C85 H68 3.694 1_555 1_555 no
C85 H70 3.114 1_555 1_555 no
C85 H85 2.046 1_555 1_555 no
C85 H86 3.295 1_555 1_555 no
C85 H87 3.765 1_555 1_555 no
C85 H88 3.289 1_555 1_555 no
C85 H89 2.029 1_555 1_555 no
C85 H94 2.674 1_555 1_555 no
C86 C87 1.37(1) 1_555 1_555 yes
C86 C88 2.36(2) 1_555 1_555 yes
C86 C89 2.72(1) 1_555 1_555 yes
C86 C90 2.35(1) 1_555 1_555 yes
C86 C91 3.48(1) 1_555 1_555 yes
C86 C96 3.42(2) 1_555 1_555 yes
C86 C119 3.56(1) 1_555 1_655 yes
C86 H67 2.797 1_555 1_555 no
C86 H70 3.494 1_555 1_555 no
C86 H85 0.999 1_555 1_555 no
C86 H86 2.044 1_555 1_555 no
C86 H87 3.244 1_555 1_555 no
C86 H87 3.669 1_555 3_665 no
C86 H88 3.697 1_555 1_555 no
C86 H89 3.238 1_555 1_555 no
C86 H94 2.752 1_555 1_555 no
C86 H113 3.069 1_555 1_655 no
C87 C88 1.35(2) 1_555 1_555 yes
C87 C88 3.65(2) 1_555 3_665 yes
C87 C89 2.35(2) 1_555 1_555 yes
C87 C89 3.71(2) 1_555 3_665 yes
C87 C90 2.73(1) 1_555 1_555 yes
C87 H16 3.529 1_555 2_555 no
C87 H85 2.071 1_555 1_555 no
C87 H86 0.983 1_555 1_555 no
C87 H87 2.027 1_555 1_555 no
C87 H87 3.678 1_555 3_665 no
C87 H88 3.230 1_555 1_555 no
C87 H88 3.780 1_555 3_665 no
C87 H89 3.710 1_555 1_555 no
C87 H94 3.597 1_555 1_555 no
C87 H113 3.336 1_555 1_655 no
C88 C88 3.56(2) 1_555 3_665 yes
C88 C89 1.37(2) 1_555 1_555 yes
C88 C90 2.39(1) 1_555 1_555 yes
C88 H29 3.215 1_555 2_555 no
C88 H30 3.012 1_555 2_555 no
C88 H70 3.648 1_555 3_665 no
C88 H85 3.266 1_555 1_555 no
C88 H86 2.026 1_555 1_555 no
C88 H87 0.978 1_555 1_555 no
C88 H87 3.763 1_555 3_665 no
C88 H88 2.037 1_555 1_555 no
C88 H89 3.275 1_555 1_555 no
C89 C90 1.40(1) 1_555 1_555 yes
C89 H29 3.121 1_555 2_555 no
C89 H30 3.458 1_555 2_555 no
C89 H85 3.718 1_555 1_555 no
C89 H86 3.238 1_555 1_555 no
C89 H86 3.649 1_555 3_665 no
C89 H87 2.039 1_555 1_555 no
C89 H88 0.978 1_555 1_555 no
C89 H89 2.068 1_555 1_555 no
C90 H29 3.747 1_555 2_555 no
C90 H64 3.266 1_555 1_555 no
C90 H70 3.779 1_555 1_555 no
C90 H79 3.779 1_555 1_555 no
C90 H85 3.243 1_555 1_555 no
C90 H86 3.716 1_555 1_555 no
C90 H87 3.277 1_555 1_555 no
C90 H88 2.069 1_555 1_555 no
C90 H89 0.978 1_555 1_555 no
C90 H94 3.499 1_555 1_555 no
C91 C92 1.38(1) 1_555 1_555 yes
C91 C93 2.43(1) 1_555 1_555 yes
C91 C94 2.79(1) 1_555 1_555 yes
C91 C95 2.40(1) 1_555 1_555 yes
C91 C96 1.37(1) 1_555 1_555 yes
C91 H67 3.060 1_555 1_555 no
C91 H68 2.879 1_555 1_555 no
C91 H75 3.279 1_555 1_555 no
C91 H85 3.271 1_555 1_555 no
C91 H90 2.018 1_555 1_555 no
C91 H91 3.301 1_555 1_555 no
C91 H92 3.754 1_555 1_555 no
C91 H93 3.257 1_555 1_555 no
C91 H94 2.033 1_555 1_555 no
C92 C93 1.41(1) 1_555 1_555 yes
C92 C94 2.39(1) 1_555 1_555 yes
C92 C95 2.72(1) 1_555 1_555 yes
C92 C96 2.34(1) 1_555 1_555 yes
C92 H67 3.672 1_555 1_555 no
C92 H68 2.933 1_555 1_555 no
C92 H71 3.393 1_555 1_655 no
C92 H75 3.421 1_555 1_555 no
C92 H90 0.965 1_555 1_555 no
C92 H91 2.080 1_555 1_555 no
C92 H92 3.281 1_555 1_555 no
C92 H93 3.682 1_555 1_555 no
C92 H94 3.235 1_555 1_555 no
C92 H127 3.623 1_555 1_555 no
C93 C94 1.36(1) 1_555 1_555 yes
C93 C95 2.35(1) 1_555 1_555 yes
C93 C96 2.73(1) 1_555 1_555 yes
C93 H40 3.328 1_555 1_555 no
C93 H71 3.445 1_555 1_655 no
C93 H90 2.070 1_555 1_555 no
C93 H91 0.970 1_555 1_555 no
C93 H92 2.050 1_555 1_555 no
C93 H93 3.218 1_555 1_555 no
C93 H94 3.724 1_555 1_555 no
C93 H109 3.464 1_555 1_655 no
C94 C95 1.35(1) 1_555 1_555 yes
C94 C96 2.38(1) 1_555 1_555 yes
C94 H39 3.581 1_555 1_555 no
C94 H40 2.902 1_555 1_555 no
C94 H57 3.671 1_555 1_655 no
C94 H58 3.762 1_555 1_655 no
C94 H59 3.239 1_555 1_655 no
C94 H90 3.263 1_555 1_555 no
C94 H91 2.029 1_555 1_555 no
C94 H92 0.966 1_555 1_555 no
C94 H93 2.011 1_555 1_555 no
C94 H94 3.266 1_555 1_555 no
C94 H109 3.581 1_555 1_655 no
C95 C96 1.39(1) 1_555 1_555 yes
C95 H15 3.062 1_555 2_555 no
C95 H39 3.466 1_555 1_555 no
C95 H40 3.500 1_555 1_555 no
C95 H59 3.185 1_555 1_655 no
C95 H76 3.573 1_555 1_555 no
C95 H90 3.685 1_555 1_555 no
C95 H91 3.221 1_555 1_555 no
C95 H92 1.990 1_555 1_555 no
C95 H93 0.962 1_555 1_555 no
C95 H94 2.069 1_555 1_555 no
C96 H15 3.156 1_555 2_555 no
C96 H75 3.595 1_555 1_555 no
C96 H76 3.712 1_555 1_555 no
C96 H85 3.232 1_555 1_555 no
C96 H90 3.207 1_555 1_555 no
C96 H91 3.704 1_555 1_555 no
C96 H92 3.236 1_555 1_555 no
C96 H93 2.034 1_555 1_555 no
C96 H94 0.992 1_555 1_555 no
C97 C98 1.41(1) 1_555 1_555 yes
C97 C99 2.42(1) 1_555 1_555 yes
C97 C100 2.79(1) 1_555 1_555 yes
C97 C101 2.41(1) 1_555 1_555 yes
C97 C102 1.39(1) 1_555 1_555 yes
C97 C103 2.94(1) 1_555 1_555 yes
C97 C104 3.21(1) 1_555 1_555 yes
C97 H68 3.081 1_555 1_555 no
C97 H69 2.861 1_555 1_555 no
C97 H70 3.681 1_555 1_555 no
C97 H80 3.443 1_555 1_555 no
C97 H95 2.084 1_555 1_555 no
C97 H96 3.288 1_555 1_555 no
C97 H97 3.755 1_555 1_555 no
C97 H98 3.293 1_555 1_555 no
C97 H99 2.046 1_555 1_555 no
C97 H100 2.760 1_555 1_555 no
C98 C99 1.38(1) 1_555 1_555 yes
C98 C100 2.40(2) 1_555 1_555 yes
C98 C101 2.77(2) 1_555 1_555 yes
C98 C102 2.41(1) 1_555 1_555 yes
C98 C103 3.46(1) 1_555 1_555 yes
C98 C104 3.36(1) 1_555 1_555 yes
C98 C130 3.69(1) 1_555 1_655 yes
C98 C131 3.68(1) 1_555 1_655 yes
C98 H68 3.670 1_555 1_555 no
C98 H69 2.879 1_555 1_555 no
C98 H95 0.974 1_555 1_555 no
C98 H96 2.039 1_555 1_555 no
C98 H97 3.273 1_555 1_555 no
C98 H98 3.749 1_555 1_555 no
C98 H99 3.290 1_555 1_555 no
C98 H100 2.701 1_555 1_555 no
C99 C100 1.40(2) 1_555 1_555 yes
C99 C101 2.41(2) 1_555 1_555 yes
C99 C102 2.78(1) 1_555 1_555 yes
C99 C128 3.66(1) 1_555 1_655 yes
C99 C129 3.62(2) 1_555 1_655 yes
C99 C135 3.60(4) 1_555 4_554 yes
C99 H73 3.705 1_555 1_655 no
C99 H95 2.029 1_555 1_555 no
C99 H96 0.956 1_555 1_555 no
C99 H97 2.061 1_555 1_555 no
C99 H98 3.289 1_555 1_555 no
C99 H99 3.761 1_555 1_555 no
C99 H100 3.595 1_555 1_555 no
C99 H119 3.794 1_555 1_655 no
C100 C101 1.38(2) 1_555 1_555 yes
C100 C102 2.41(1) 1_555 1_555 yes
C100 H55 3.710 1_555 3_555 no
C100 H73 3.769 1_555 1_655 no
C100 H95 3.274 1_555 1_555 no
C100 H96 2.045 1_555 1_555 no
C100 H97 0.967 1_555 1_555 no
C100 H98 2.046 1_555 1_555 no
C100 H99 3.293 1_555 1_555 no
C100 H119 3.647 1_555 1_655 no
C101 C102 1.39(1) 1_555 1_555 yes
C101 H55 3.558 1_555 3_555 no
C101 H80 3.556 1_555 1_555 no
C101 H95 3.746 1_555 1_555 no
C101 H96 3.263 1_555 1_555 no
C101 H97 2.041 1_555 1_555 no
C101 H98 0.977 1_555 1_555 no
C101 H99 2.075 1_555 1_555 no
C101 H126 3.794 1_555 1_555 no
C101 H127 3.468 1_555 1_555 no
C102 H68 3.549 1_555 1_555 no
C102 H80 2.867 1_555 1_555 no
C102 H90 3.695 1_555 1_555 no
C102 H95 3.295 1_555 1_555 no
C102 H96 3.738 1_555 1_555 no
C102 H97 3.278 1_555 1_555 no
C102 H98 2.065 1_555 1_555 no
C102 H99 0.979 1_555 1_555 no
C102 H100 3.710 1_555 1_555 no
C102 H127 3.495 1_555 1_555 no
C103 C104 1.39(1) 1_555 1_555 yes
C103 C105 2.42(1) 1_555 1_555 yes
C103 C106 2.76(1) 1_555 1_555 yes
C103 C107 2.41(1) 1_555 1_555 yes
C103 C108 1.40(1) 1_555 1_555 yes
C103 H31 3.506 1_555 4_554 no
C103 H65 3.750 1_555 1_555 no
C103 H69 3.134 1_555 1_555 no
C103 H70 2.914 1_555 1_555 no
C103 H95 3.257 1_555 1_555 no
C103 H100 2.054 1_555 1_555 no
C103 H101 3.299 1_555 1_555 no
C103 H102 3.749 1_555 1_555 no
C103 H103 3.310 1_555 1_555 no
C103 H104 2.065 1_555 1_555 no
C104 C105 1.41(1) 1_555 1_555 yes
C104 C106 2.38(1) 1_555 1_555 yes
C104 C107 2.77(1) 1_555 1_555 yes
C104 C108 2.41(1) 1_555 1_555 yes
C104 H31 3.386 1_555 4_554 no
C104 H95 3.145 1_555 1_555 no
C104 H100 0.966 1_555 1_555 no
C104 H101 2.082 1_555 1_555 no
C104 H102 3.269 1_555 1_555 no
C104 H103 3.751 1_555 1_555 no
C104 H104 3.291 1_555 1_555 no
C105 C106 1.35(2) 1_555 1_555 yes
C105 C107 2.37(2) 1_555 1_555 yes
C105 C108 2.77(1) 1_555 1_555 yes
C105 H1 3.180 1_555 4_554 no
C105 H2 3.023 1_555 4_554 no
C105 H17 3.640 1_555 4_554 no
C105 H31 3.704 1_555 4_554 no
C105 H83 3.299 1_555 1_555 no
C105 H84 3.631 1_555 1_555 no
C105 H100 2.072 1_555 1_555 no
C105 H101 0.965 1_555 1_555 no
C105 H102 2.010 1_555 1_555 no
C105 H103 3.244 1_555 1_555 no
C105 H104 3.749 1_555 1_555 no
C106 C107 1.36(2) 1_555 1_555 yes
C106 C108 2.39(1) 1_555 1_555 yes
C106 H1 2.996 1_555 4_554 no
C106 H2 3.172 1_555 4_554 no
C106 H17 2.825 1_555 4_554 no
C106 H51 3.381 1_555 4_554 no
C106 H83 3.540 1_555 1_555 no
C106 H84 3.417 1_555 1_555 no
C106 H100 3.254 1_555 1_555 no
C106 H101 1.998 1_555 1_555 no
C106 H102 0.988 1_555 1_555 no
C106 H103 2.029 1_555 1_555 no
C106 H104 3.273 1_555 1_555 no
C107 C108 1.40(1) 1_555 1_555 yes
C107 H16 3.566 1_555 4_554 no
C107 H17 3.118 1_555 4_554 no
C107 H65 3.349 1_555 1_555 no
C107 H84 3.437 1_555 1_555 no
C107 H100 3.733 1_555 1_555 no
C107 H101 3.225 1_555 1_555 no
C107 H102 2.042 1_555 1_555 no
C107 H103 0.984 1_555 1_555 no
C107 H104 2.076 1_555 1_555 no
C108 H65 3.037 1_555 1_555 no
C108 H69 3.787 1_555 1_555 no
C108 H70 3.000 1_555 1_555 no
C108 H84 3.659 1_555 1_555 no
C108 H87 3.793 1_555 3_665 no
C108 H100 3.282 1_555 1_555 no
C108 H101 3.735 1_555 1_555 no
C108 H102 3.283 1_555 1_555 no
C108 H103 2.084 1_555 1_555 no
C108 H104 0.978 1_555 1_555 no
C109 C110 1.39(1) 1_555 1_555 yes
C109 C111 2.41(1) 1_555 1_555 yes
C109 C112 2.76(1) 1_555 1_555 yes
C109 C113 2.41(1) 1_555 1_555 yes
C109 C114 1.42(1) 1_555 1_555 yes
C109 C115 2.84(1) 1_555 1_555 yes
C109 C116 3.07(1) 1_555 1_555 yes
C109 H71 2.991 1_555 1_555 no
C109 H72 3.764 1_555 1_555 no
C109 H74 3.360 1_555 1_555 no
C109 H105 2.060 1_555 1_555 no
C109 H106 3.317 1_555 1_555 no
C109 H107 3.743 1_555 1_555 no
C109 H108 3.309 1_555 1_555 no
C109 H109 2.081 1_555 1_555 no
C109 H110 2.598 1_555 1_555 no
C109 H117 3.120 1_555 3_555 no
C110 C111 1.41(1) 1_555 1_555 yes
C110 C112 2.42(1) 1_555 1_555 yes
C110 C113 2.81(2) 1_555 1_555 yes
C110 C114 2.43(2) 1_555 1_555 yes
C110 H19 3.628 1_555 1_555 no
C110 H75 3.228 1_555 1_555 no
C110 H105 0.976 1_555 1_555 no
C110 H106 2.097 1_555 1_555 no
C110 H107 3.307 1_555 1_555 no
C110 H108 3.788 1_555 1_555 no
C110 H109 3.303 1_555 1_555 no
C110 H110 3.308 1_555 1_555 no
C110 H117 3.202 1_555 3_555 no
C110 H118 3.310 1_555 3_555 no
C111 C112 1.42(2) 1_555 1_555 yes
C111 C113 2.44(2) 1_555 1_555 yes
C111 C114 2.78(2) 1_555 1_555 yes
C111 C125 3.67(2) 1_555 3_555 yes
C111 H19 3.168 1_555 1_555 no
C111 H41 3.496 1_555 1_555 no
C111 H105 2.079 1_555 1_555 no
C111 H106 0.998 1_555 1_555 no
C111 H107 2.072 1_555 1_555 no
C111 H108 3.312 1_555 1_555 no
C111 H109 3.753 1_555 1_555 no
C111 H117 3.316 1_555 3_555 no
C111 H118 2.998 1_555 3_555 no
C112 C113 1.38(2) 1_555 1_555 yes
C112 C114 2.34(2) 1_555 1_555 yes
C112 H18 3.394 1_555 1_555 no
C112 H19 3.097 1_555 1_555 no
C112 H105 3.313 1_555 1_555 no
C112 H106 2.113 1_555 1_555 no
C112 H107 0.987 1_555 1_555 no
C112 H108 2.041 1_555 1_555 no
C112 H109 3.223 1_555 1_555 no
C112 H117 3.346 1_555 3_555 no
C112 H118 3.645 1_555 3_555 no
C113 C114 1.34(2) 1_555 1_555 yes
C113 H19 3.561 1_555 1_555 no
C113 H58 2.940 1_555 1_555 no
C113 H105 3.787 1_555 1_555 no
C113 H106 3.344 1_555 1_555 no
C113 H107 2.060 1_555 1_555 no
C113 H108 0.984 1_555 1_555 no
C113 H109 2.000 1_555 1_555 no
C113 H110 3.466 1_555 1_555 no
C113 H117 3.237 1_555 3_555 no
C114 C115 3.42(1) 1_555 1_555 yes
C114 C116 3.32(1) 1_555 1_555 yes
C114 H58 3.431 1_555 1_555 no
C114 H71 2.923 1_555 1_555 no
C114 H74 3.653 1_555 1_555 no
C114 H105 3.312 1_555 1_555 no
C114 H106 3.775 1_555 1_555 no
C114 H107 3.235 1_555 1_555 no
C114 H108 2.043 1_555 1_555 no
C114 H109 0.976 1_555 1_555 no
C114 H110 2.710 1_555 1_555 no
C114 H117 3.143 1_555 3_555 no
C115 C116 1.398(10) 1_555 1_555 yes
C115 C117 2.41(1) 1_555 1_555 yes
C115 C118 2.80(1) 1_555 1_555 yes
C115 C119 2.44(1) 1_555 1_555 yes
C115 C120 1.41(1) 1_555 1_555 yes
C115 H63 3.669 1_555 1_555 no
C115 H71 3.031 1_555 1_555 no
C115 H72 2.832 1_555 1_555 no
C115 H109 3.292 1_555 1_555 no
C115 H110 2.056 1_555 1_555 no
C115 H111 3.275 1_555 1_555 no
C115 H112 3.773 1_555 1_555 no
C115 H113 3.328 1_555 1_555 no
C115 H114 2.052 1_555 1_555 no
C116 C117 1.40(1) 1_555 1_555 yes
C116 C118 2.43(1) 1_555 1_555 yes
C116 C119 2.81(1) 1_555 1_555 yes
C116 C120 2.42(1) 1_555 1_555 yes
C116 H20 3.332 1_555 1_555 no
C116 H59 3.304 1_555 1_555 no
C116 H109 3.264 1_555 1_555 no
C116 H110 0.965 1_555 1_555 no
C116 H111 2.039 1_555 1_555 no
C116 H112 3.308 1_555 1_555 no
C116 H113 3.785 1_555 1_555 no
C116 H114 3.279 1_555 1_555 no
C117 C118 1.39(1) 1_555 1_555 yes
C117 C119 2.40(1) 1_555 1_555 yes
C117 C120 2.76(1) 1_555 1_555 yes
C117 H20 3.173 1_555 1_555 no
C117 H49 2.939 1_555 2_455 no
C117 H50 3.519 1_555 2_455 no
C117 H59 3.111 1_555 1_555 no
C117 H78 3.755 1_555 1_555 no
C117 H110 2.072 1_555 1_555 no
C117 H111 0.971 1_555 1_555 no
C117 H112 2.060 1_555 1_555 no
C117 H113 3.282 1_555 1_555 no
C117 H114 3.723 1_555 1_555 no
C118 C119 1.38(1) 1_555 1_555 yes
C118 C120 2.39(1) 1_555 1_555 yes
C118 H49 3.338 1_555 2_455 no
C118 H50 3.166 1_555 2_455 no
C118 H78 3.749 1_555 1_555 no
C118 H79 3.586 1_555 1_555 no
C118 H85 3.372 1_555 1_455 no
C118 H110 3.304 1_555 1_555 no
C118 H111 2.067 1_555 1_555 no
C118 H112 0.971 1_555 1_555 no
C118 H113 2.052 1_555 1_555 no
C118 H114 3.267 1_555 1_555 no
C119 C120 1.39(1) 1_555 1_555 yes
C119 H63 3.336 1_555 1_555 no
C119 H67 3.533 1_555 1_455 no
C119 H79 3.328 1_555 1_555 no
C119 H85 2.662 1_555 1_455 no
C119 H86 3.609 1_555 1_455 no
C119 H110 3.775 1_555 1_555 no
C119 H111 3.286 1_555 1_555 no
C119 H112 2.042 1_555 1_555 no
C119 H113 0.976 1_555 1_555 no
C119 H114 2.053 1_555 1_555 no
C120 H63 2.850 1_555 1_555 no
C120 H67 3.213 1_555 1_455 no
C120 H71 3.605 1_555 1_555 no
C120 H72 2.830 1_555 1_555 no
C120 H79 3.473 1_555 1_555 no
C120 H85 3.277 1_555 1_455 no
C120 H110 3.290 1_555 1_555 no
C120 H111 3.727 1_555 1_555 no
C120 H112 3.267 1_555 1_555 no
C120 H113 2.069 1_555 1_555 no
C120 H114 0.966 1_555 1_555 no
C120 H124 3.793 1_555 1_555 no
C121 C122 1.38(1) 1_555 1_555 yes
C121 C123 2.43(2) 1_555 1_555 yes
C121 C124 2.80(2) 1_555 1_555 yes
C121 C125 2.43(1) 1_555 1_555 yes
C121 C126 1.42(1) 1_555 1_555 yes
C121 C127 2.94(1) 1_555 1_555 yes
C121 C128 3.18(1) 1_555 1_555 yes
C121 H73 3.238 1_555 1_555 no
C121 H74 2.772 1_555 1_555 no
C121 H80 3.515 1_555 1_555 no
C121 H115 2.042 1_555 1_555 no
C121 H116 3.293 1_555 1_555 no
C121 H117 3.793 1_555 1_555 no
C121 H118 3.289 1_555 1_555 no
C121 H119 2.117 1_555 1_555 no
C121 H120 2.704 1_555 1_555 no
C122 C123 1.41(1) 1_555 1_555 yes
C122 C124 2.40(2) 1_555 1_555 yes
C122 C125 2.76(2) 1_555 1_555 yes
C122 C126 2.42(2) 1_555 1_555 yes
C122 H74 3.761 1_555 1_555 no
C122 H80 2.962 1_555 1_555 no
C122 H115 0.973 1_555 1_555 no
C122 H116 2.060 1_555 1_555 no
C122 H117 3.279 1_555 1_555 no
C122 H118 3.704 1_555 1_555 no
C122 H119 3.338 1_555 1_555 no
C122 H120 3.624 1_555 1_555 no
C123 C124 1.36(2) 1_555 1_555 yes
C123 C125 2.37(2) 1_555 1_555 yes
C123 C126 2.81(2) 1_555 1_555 yes
C123 H55 3.773 1_555 3_555 no
C123 H80 3.710 1_555 1_555 no
C123 H115 2.073 1_555 1_555 no
C123 H116 0.967 1_555 1_555 no
C123 H117 2.013 1_555 1_555 no
C123 H118 3.220 1_555 1_555 no
C124 C125 1.37(2) 1_555 1_555 yes
C124 C126 2.44(2) 1_555 1_555 yes
C124 H74 3.624 1_555 3_555 no
C124 H115 3.270 1_555 1_555 no
C124 H116 2.043 1_555 1_555 no
C124 H117 0.995 1_555 1_555 no
C124 H118 2.010 1_555 1_555 no
C124 H119 3.371 1_555 1_555 no
C125 C126 1.43(2) 1_555 1_555 yes
C125 H106 3.720 1_555 3_555 no
C125 H115 3.732 1_555 1_555 no
C125 H116 3.257 1_555 1_555 no
C125 H117 2.083 1_555 1_555 no
C125 H118 0.945 1_555 1_555 no
C125 H119 2.160 1_555 1_555 no
C125 H120 3.612 1_555 1_555 no
C126 C127 3.47(1) 1_555 1_555 yes
C126 C128 3.34(1) 1_555 1_555 yes
C126 H73 3.284 1_555 1_555 no
C126 H74 3.014 1_555 1_555 no
C126 H115 3.298 1_555 1_555 no
C126 H116 3.781 1_555 1_555 no
C126 H117 3.358 1_555 1_555 no
C126 H118 2.064 1_555 1_555 no
C126 H119 1.018 1_555 1_555 no
C126 H120 2.675 1_555 1_555 no
C127 C128 1.392(10) 1_555 1_555 yes
C127 C129 2.402(10) 1_555 1_555 yes
C127 C130 2.78(1) 1_555 1_555 yes
C127 C131 2.40(1) 1_555 1_555 yes
C127 C132 1.38(1) 1_555 1_555 yes
C127 H66 3.735 1_555 1_555 no
C127 H72 3.544 1_555 1_555 no
C127 H73 2.839 1_555 1_555 no
C127 H74 3.668 1_555 1_555 no
C127 H96 3.634 1_555 1_455 no
C127 H119 3.271 1_555 1_555 no
C127 H120 2.055 1_555 1_555 no
C127 H121 3.277 1_555 1_555 no
C127 H122 3.756 1_555 1_555 no
C127 H123 3.300 1_555 1_555 no
C127 H124 2.035 1_555 1_555 no
C128 C129 1.39(1) 1_555 1_555 yes
C128 C130 2.40(1) 1_555 1_555 yes
C128 C131 2.77(1) 1_555 1_555 yes
C128 C132 2.39(1) 1_555 1_555 yes
C128 H73 3.697 1_555 1_555 no
C128 H96 3.038 1_555 1_455 no
C128 H119 3.138 1_555 1_555 no
C128 H120 0.970 1_555 1_555 no
C128 H121 2.046 1_555 1_555 no
C128 H122 3.280 1_555 1_555 no
C128 H123 3.749 1_555 1_555 no
C128 H124 3.265 1_555 1_555 no
C129 C130 1.37(1) 1_555 1_555 yes
C129 C131 2.38(1) 1_555 1_555 yes
C129 C132 2.75(1) 1_555 1_555 yes
C129 H34 3.465 1_555 4_454 no
C129 H35 3.562 1_555 4_454 no
C129 H83 3.603 1_555 1_555 no
C129 H95 3.465 1_555 1_455 no
C129 H96 2.888 1_555 1_455 no
C129 H120 2.060 1_555 1_555 no
C129 H121 0.973 1_555 1_555 no
C129 H122 2.041 1_555 1_555 no
C129 H123 3.254 1_555 1_555 no
C129 H124 3.721 1_555 1_555 no
C130 C131 1.38(1) 1_555 1_555 yes
C130 C132 2.40(1) 1_555 1_555 yes
C130 H31 3.327 1_555 4_454 no
C130 H83 3.670 1_555 1_555 no
C130 H84 3.545 1_555 1_555 no
C130 H95 2.946 1_555 1_455 no
C130 H96 3.364 1_555 1_455 no
C130 H120 3.276 1_555 1_555 no
C130 H121 2.038 1_555 1_555 no
C130 H122 0.977 1_555 1_555 no
C130 H123 2.037 1_555 1_555 no
C130 H124 3.274 1_555 1_555 no
C131 C132 1.39(1) 1_555 1_555 yes
C131 H31 3.312 1_555 4_454 no
C131 H66 3.279 1_555 1_555 no
C131 H69 3.036 1_555 1_455 no
C131 H84 3.376 1_555 1_555 no
C131 H95 2.934 1_555 1_455 no
C131 H120 3.736 1_555 1_555 no
C131 H121 3.259 1_555 1_555 no
C131 H122 2.058 1_555 1_555 no
C131 H123 0.984 1_555 1_555 no
C131 H124 2.053 1_555 1_555 no
C132 H66 2.928 1_555 1_555 no
C132 H69 3.261 1_555 1_455 no
C132 H72 3.273 1_555 1_555 no
C132 H73 3.311 1_555 1_555 no
C132 H84 3.586 1_555 1_555 no
C132 H95 3.430 1_555 1_455 no
C132 H120 3.271 1_555 1_555 no
C132 H121 3.728 1_555 1_555 no
C132 H122 3.284 1_555 1_555 no
C132 H123 2.081 1_555 1_555 no
C132 H124 0.966 1_555 1_555 no
C133 H29 3.658 1_555 1_555 no
C133 H65 3.385 1_555 4_555 no
C133 H66 3.308 1_555 4_555 no
C133 H78 3.252 1_555 2_545 no
C133 H79 3.780 1_555 2_545 no
C133 H84 3.776 1_555 4_555 no
C133 H123 3.751 1_555 4_555 no
C133 H128 0.951 1_555 1_555 no
C133 H129 1.044 1_555 1_555 no
C134 H90 3.574 1_555 1_555 no
C134 H91 3.371 1_555 1_555 no
C134 H97 3.530 1_555 3_655 no
C134 H98 3.312 1_555 1_555 no
C134 H126 0.964 1_555 1_555 no
C134 H127 0.996 1_555 1_555 no
C135 H36 3.788 1_555 1_555 no
C135 H46 3.376 1_555 2_455 no
C135 H81 3.490 1_555 4_455 no
C135 H96 3.549 1_555 4_455 no
C135 H100 3.271 1_555 4_455 no
C136 H35 3.427 1_555 1_555 no
C136 H54 3.435 1_555 2_555 no
C136 H107 3.322 1_555 2_555 no
C136 H120 3.392 1_555 4_555 no
C136 H121 3.341 1_555 4_555 no

loop_
_geom_contact_atom_site_label_1
_geom_contact_atom_site_label_2
_geom_contact_distance
_geom_contact_site_symmetry_1
_geom_contact_site_symmetry_2
_geom_contact_publ_flag
PD1 PD2 3.4866(7) 1_555 1_555 ?
PD1 CL1 3.102(2) 1_555 1_555 ?
PD1 C1 3.250(6) 1_555 1_555 ?
PD1 C2 3.278(6) 1_555 1_555 ?
PD1 C3 3.344(7) 1_555 1_555 ?
PD1 C4 3.342(7) 1_555 1_555 ?
PD1 C19 3.526(7) 1_555 1_555 ?
PD1 C25 3.467(7) 1_555 1_555 ?
PD1 C31 3.421(7) 1_555 1_555 ?
PD2 CL1 2.981(2) 1_555 1_555 ?
PD2 C1 3.234(6) 1_555 1_555 ?
PD2 C2 3.244(6) 1_555 1_555 ?
PD2 C5 3.375(7) 1_555 1_555 ?
PD2 C6 3.242(7) 1_555 1_555 ?
PD2 C43 3.566(7) 1_555 1_555 ?
PD2 C49 3.471(7) 1_555 1_555 ?
PD2 C55 3.528(7) 1_555 1_555 ?
PD2 C61 3.583(7) 1_555 1_555 ?
PD3 PD4 3.4487(7) 1_555 1_555 ?
PD3 CL2 3.063(2) 1_555 1_555 ?
PD3 C67 3.292(7) 1_555 1_555 ?
PD3 C68 3.263(7) 1_555 1_555 ?
PD3 C69 3.350(7) 1_555 1_555 ?
PD3 C70 3.333(7) 1_555 1_555 ?
PD3 C85 3.503(7) 1_555 1_555 ?
PD3 C97 3.534(7) 1_555 1_555 ?
PD3 C103 3.450(7) 1_555 1_555 ?
PD4 CL2 2.963(2) 1_555 1_555 ?
PD4 C67 3.261(7) 1_555 1_555 ?
PD4 C68 3.263(7) 1_555 1_555 ?
PD4 C71 3.273(9) 1_555 1_555 ?
PD4 C72 3.331(9) 1_555 1_555 ?
PD4 C109 3.578(7) 1_555 1_555 ?
PD4 C115 3.495(7) 1_555 1_555 ?
PD4 C121 3.597(8) 1_555 1_555 ?
PD4 C127 3.444(7) 1_555 1_555 ?
CL1 P2 3.441(3) 1_555 1_555 ?
CL2 P7 3.528(3) 1_555 1_555 ?
CL2 C92 3.549(9) 1_555 1_555 ?
CL2 C102 3.550(9) 1_555 1_555 ?
CL2 C110 3.582(9) 1_555 1_555 ?
CL2 C122 3.57(1) 1_555 1_555 ?
CL2 C134 3.49(2) 1_555 1_555 ?
CL3 C70 3.534(7) 1_555 4_455 ?
CL3 C120 3.558(8) 1_555 4_555 ?
CL3 C133 3.54(1) 1_555 1_555 ?
CL4 C1 3.583(7) 1_555 1_655 ?
CL4 C2 3.596(7) 1_555 1_655 ?
CL4 C4 3.533(7) 1_555 1_555 ?
CL4 C32 3.589(8) 1_555 1_555 ?
CL4 C54 3.552(8) 1_555 1_655 ?
CL5 CL6 2.889(10) 1_555 1_555 ?
CL7 CL8 2.91(1) 1_555 1_555 ?
CL9 CL11 2.74(2) 1_555 1_555 ?
CL11 C35 3.45(1) 1_555 1_555 ?
CL11 C47 3.50(2) 1_555 2_455 ?
CL11 C104 3.44(1) 1_555 4_455 ?
CL12 CL13 2.79(2) 1_555 1_555 ?
CL12 C82 3.48(1) 1_555 4_555 ?
CL12 C129 3.58(1) 1_555 4_555 ?
P1 P2 2.613(2) 1_555 1_555 ?
P1 P3 3.508(2) 1_555 1_555 ?
P1 C2 2.741(7) 1_555 1_555 ?
P1 C8 2.761(8) 1_555 1_555 ?
P1 C12 2.808(7) 1_555 1_555 ?
P2 P6 3.589(2) 1_555 1_555 ?
P2 C1 2.711(7) 1_555 1_555 ?
P2 C14 2.750(7) 1_555 1_555 ?
P2 C18 2.812(7) 1_555 1_555 ?
P3 P4 3.129(3) 1_555 1_555 ?
P3 C4 2.747(7) 1_555 1_555 ?
P3 C20 2.795(8) 1_555 1_555 ?
P3 C24 2.767(9) 1_555 1_555 ?
P3 C26 2.845(8) 1_555 1_555 ?
P3 C30 2.729(8) 1_555 1_555 ?
P4 C3 2.731(7) 1_555 1_555 ?
P4 C32 2.833(8) 1_555 1_555 ?
P4 C36 2.765(9) 1_555 1_555 ?
P4 C38 2.815(9) 1_555 1_555 ?
P4 C42 2.742(9) 1_555 1_555 ?
P5 P6 3.112(2) 1_555 1_555 ?
P5 C6 2.796(8) 1_555 1_555 ?
P5 C44 2.765(9) 1_555 1_555 ?
P5 C48 2.810(9) 1_555 1_555 ?
P5 C50 2.818(7) 1_555 1_555 ?
P5 C54 2.752(8) 1_555 1_555 ?
P6 C5 2.747(7) 1_555 1_555 ?
P6 C56 2.760(8) 1_555 1_555 ?
P6 C60 2.813(8) 1_555 1_555 ?
P6 C62 2.797(8) 1_555 1_555 ?
P6 C66 2.783(8) 1_555 1_555 ?
P7 P8 2.614(2) 1_555 1_555 ?
P7 C68 2.717(7) 1_555 1_555 ?
P7 C74 2.744(8) 1_555 1_555 ?
P7 C78 2.808(8) 1_555 1_555 ?
P8 P10 3.542(2) 1_555 1_555 ?
P8 P12 3.569(3) 1_555 1_555 ?
P8 C67 2.733(7) 1_555 1_555 ?
P8 C80 2.755(8) 1_555 1_555 ?
P8 C84 2.817(7) 1_555 1_555 ?
P9 P10 3.135(2) 1_555 1_555 ?
P9 C70 2.747(7) 1_555 1_555 ?
P9 C86 2.804(10) 1_555 1_555 ?
P9 C90 2.770(8) 1_555 1_555 ?
P9 C92 2.742(8) 1_555 1_555 ?
P9 C96 2.818(9) 1_555 1_555 ?
P10 C69 2.724(7) 1_555 1_555 ?
P10 C98 2.818(9) 1_555 1_555 ?
P10 C102 2.766(9) 1_555 1_555 ?
P10 C104 2.830(8) 1_555 1_555 ?
P10 C108 2.739(8) 1_555 1_555 ?
P11 P12 3.140(3) 1_555 1_555 ?
P11 C72 2.729(9) 1_555 1_555 ?
P11 C110 2.751(10) 1_555 1_555 ?
P11 C114 2.808(10) 1_555 1_555 ?
P11 C116 2.816(8) 1_555 1_555 ?
P11 C120 2.761(9) 1_555 1_555 ?
P12 C71 2.744(9) 1_555 1_555 ?
P12 C122 2.78(1) 1_555 1_555 ?
P12 C126 2.825(10) 1_555 1_555 ?
P12 C128 2.832(8) 1_555 1_555 ?
P12 C132 2.750(8) 1_555 1_555 ?
C1 C7 2.979(10) 1_555 1_555 ?
C1 C12 3.21(1) 1_555 1_555 ?
C1 C105 3.53(1) 1_555 4_455 ?
C1 C106 3.54(1) 1_555 4_455 ?
C2 C13 3.017(9) 1_555 1_555 ?
C2 C18 3.275(10) 1_555 1_555 ?
C3 C19 2.86(1) 1_555 1_555 ?
C3 C20 3.30(1) 1_555 1_555 ?
C3 C25 2.87(1) 1_555 1_555 ?
C3 C30 3.37(1) 1_555 1_555 ?
C3 C31 3.368(10) 1_555 1_555 ?
C3 C32 3.42(1) 1_555 1_555 ?
C4 C19 3.53(1) 1_555 1_555 ?
C4 C31 2.88(1) 1_555 1_555 ?
C4 C32 3.11(1) 1_555 1_555 ?
C4 C37 2.85(1) 1_555 1_555 ?
C4 C42 3.49(1) 1_555 1_555 ?
C5 C43 2.89(1) 1_555 1_555 ?
C5 C48 3.24(1) 1_555 1_555 ?
C5 C49 2.873(10) 1_555 1_555 ?
C5 C54 3.34(1) 1_555 1_555 ?
C5 C55 3.26(1) 1_555 1_555 ?
C6 C55 2.85(1) 1_555 1_555 ?
C6 C60 3.34(1) 1_555 1_555 ?
C6 C61 2.87(1) 1_555 1_555 ?
C6 C66 3.20(1) 1_555 1_555 ?
C7 C10 2.79(1) 1_555 1_555 ?
C7 C25 3.390(9) 1_555 1_555 ?
C7 C26 3.59(1) 1_555 1_555 ?
C7 C49 3.424(9) 1_555 1_555 ?
C7 C50 3.553(10) 1_555 1_555 ?
C8 C11 2.78(1) 1_555 1_555 ?
C8 C24 3.43(1) 1_555 1_555 ?
C8 C50 3.52(1) 1_555 1_555 ?
C9 C12 2.77(1) 1_555 1_555 ?
C11 C26 3.49(1) 1_555 1_555 ?
C11 C27 3.38(1) 1_555 1_555 ?
C11 C51 3.52(1) 1_555 1_555 ?
C12 C25 3.53(1) 1_555 1_555 ?
C12 C26 3.46(1) 1_555 1_555 ?
C13 C16 2.795(10) 1_555 1_555 ?
C13 C61 3.450(9) 1_555 1_555 ?
C13 C62 3.474(10) 1_555 1_555 ?
C14 C17 2.78(1) 1_555 1_555 ?
C14 C37 3.56(1) 1_555 1_555 ?
C14 C42 3.53(1) 1_555 1_555 ?
C14 C62 3.57(1) 1_555 1_555 ?
C15 C18 2.78(1) 1_555 1_555 ?
C16 C63 3.59(1) 1_555 1_555 ?
C17 C21 3.59(1) 1_555 2_555 ?
C17 C63 3.33(1) 1_555 1_555 ?
C17 C64 3.50(1) 1_555 1_555 ?
C18 C62 3.539(10) 1_555 1_555 ?
C18 C63 3.53(1) 1_555 1_555 ?
C19 C22 2.77(1) 1_555 1_555 ?
C19 C25 2.97(1) 1_555 1_555 ?
C19 C26 3.26(1) 1_555 1_555 ?
C20 C23 2.77(1) 1_555 1_555 ?
C20 C25 3.44(1) 1_555 1_555 ?
C20 C26 3.30(1) 1_555 1_555 ?
C21 C24 2.78(1) 1_555 1_555 ?
C25 C28 2.77(1) 1_555 1_555 ?
C26 C29 2.79(1) 1_555 1_555 ?
C27 C30 2.78(1) 1_555 1_555 ?
C31 C34 2.81(1) 1_555 1_555 ?
C31 C37 2.92(1) 1_555 1_555 ?
C31 C38 3.17(1) 1_555 1_555 ?
C32 C35 2.76(1) 1_555 1_555 ?
C33 C36 2.75(1) 1_555 1_555 ?
C37 C40 2.79(1) 1_555 1_555 ?
C38 C41 2.77(1) 1_555 1_555 ?
C39 C42 2.77(1) 1_555 1_555 ?
C43 C46 2.78(1) 1_555 1_555 ?
C43 C49 2.89(1) 1_555 1_555 ?
C43 C50 3.12(1) 1_555 1_555 ?
C44 C47 2.76(1) 1_555 1_555 ?
C45 C48 2.75(2) 1_555 1_555 ?
C47 C135 3.52(4) 1_555 2_445 ?
C48 C49 3.47(1) 1_555 1_555 ?
C48 C50 3.40(1) 1_555 1_555 ?
C49 C52 2.79(1) 1_555 1_555 ?
C50 C53 2.79(1) 1_555 1_555 ?
C51 C54 2.78(1) 1_555 1_555 ?
C55 C58 2.79(1) 1_555 1_555 ?
C55 C61 2.90(1) 1_555 1_555 ?
C55 C62 3.18(1) 1_555 1_555 ?
C56 C59 2.79(1) 1_555 1_555 ?
C57 C60 2.79(1) 1_555 1_555 ?
C57 C113 3.55(2) 1_555 1_555 ?
C60 C61 3.32(1) 1_555 1_555 ?
C60 C62 3.34(1) 1_555 1_555 ?
C61 C64 2.79(1) 1_555 1_555 ?
C62 C65 2.77(1) 1_555 1_555 ?
C63 C66 2.78(1) 1_555 1_555 ?
C63 C94 3.46(1) 1_555 1_455 ?
C63 C95 3.54(1) 1_555 1_455 ?
C67 C73 3.00(1) 1_555 1_555 ?
C67 C78 3.25(1) 1_555 1_555 ?
C68 C79 2.98(1) 1_555 1_555 ?
C68 C84 3.23(1) 1_555 1_555 ?
C69 C85 2.87(1) 1_555 1_555 ?
C69 C86 3.22(1) 1_555 1_555 ?
C69 C91 2.85(1) 1_555 1_555 ?
C69 C92 3.32(1) 1_555 1_555 ?
C69 C97 3.446(10) 1_555 1_555 ?
C70 C85 3.465(10) 1_555 1_555 ?
C70 C97 2.87(1) 1_555 1_555 ?
C70 C98 3.32(1) 1_555 1_555 ?
C70 C103 2.89(1) 1_555 1_555 ?
C70 C108 3.38(1) 1_555 1_555 ?
C71 C109 2.95(1) 1_555 1_555 ?
C71 C114 3.31(2) 1_555 1_555 ?
C71 C115 2.82(1) 1_555 1_555 ?
C71 C120 3.28(1) 1_555 1_555 ?
C72 C121 2.85(1) 1_555 1_555 ?
C72 C126 3.25(2) 1_555 1_555 ?
C72 C127 2.91(1) 1_555 1_555 ?
C72 C132 3.44(1) 1_555 1_555 ?
C73 C76 2.77(1) 1_555 1_555 ?
C73 C115 3.525(10) 1_555 1_555 ?
C74 C77 2.80(1) 1_555 1_555 ?
C75 C78 2.78(1) 1_555 1_555 ?
C79 C82 2.78(1) 1_555 1_555 ?
C79 C103 3.432(10) 1_555 1_555 ?
C79 C104 3.50(1) 1_555 1_555 ?
C79 C127 3.374(9) 1_555 1_555 ?
C79 C128 3.56(1) 1_555 1_555 ?
C80 C83 2.78(1) 1_555 1_555 ?
C80 C102 3.52(1) 1_555 1_555 ?
C81 C84 2.77(1) 1_555 1_555 ?
C83 C104 3.54(1) 1_555 1_555 ?
C83 C105 3.20(1) 1_555 1_555 ?
C83 C129 3.42(1) 1_555 1_555 ?
C84 C104 3.45(1) 1_555 1_555 ?
C84 C105 3.41(1) 1_555 1_555 ?
C84 C106 3.57(1) 1_555 1_555 ?
C84 C129 3.57(1) 1_555 1_555 ?
C85 C88 2.79(1) 1_555 1_555 ?
C85 C91 2.90(1) 1_555 1_555 ?
C85 C96 3.17(1) 1_555 1_555 ?
C86 C89 2.72(1) 1_555 1_555 ?
C86 C91 3.48(1) 1_555 1_555 ?
C86 C96 3.42(2) 1_555 1_555 ?
C86 C119 3.56(1) 1_555 1_655 ?
C87 C90 2.73(1) 1_555 1_555 ?
C88 C88 3.56(2) 1_555 3_665 ?
C91 C94 2.79(1) 1_555 1_555 ?
C92 C95 2.72(1) 1_555 1_555 ?
C93 C96 2.73(1) 1_555 1_555 ?
C97 C100 2.79(1) 1_555 1_555 ?
C97 C103 2.94(1) 1_555 1_555 ?
C97 C104 3.21(1) 1_555 1_555 ?
C98 C101 2.77(2) 1_555 1_555 ?
C98 C103 3.46(1) 1_555 1_555 ?
C98 C104 3.36(1) 1_555 1_555 ?
C99 C102 2.78(1) 1_555 1_555 ?
C103 C106 2.76(1) 1_555 1_555 ?
C104 C107 2.77(1) 1_555 1_555 ?
C105 C108 2.77(1) 1_555 1_555 ?
C109 C112 2.76(1) 1_555 1_555 ?
C109 C115 2.84(1) 1_555 1_555 ?
C109 C116 3.07(1) 1_555 1_555 ?
C110 C113 2.81(2) 1_555 1_555 ?
C111 C114 2.78(2) 1_555 1_555 ?
C114 C115 3.42(1) 1_555 1_555 ?
C114 C116 3.32(1) 1_555 1_555 ?
C115 C118 2.80(1) 1_555 1_555 ?
C116 C119 2.81(1) 1_555 1_555 ?
C117 C120 2.76(1) 1_555 1_555 ?
C121 C124 2.80(2) 1_555 1_555 ?
C121 C127 2.94(1) 1_555 1_555 ?
C121 C128 3.18(1) 1_555 1_555 ?
C122 C125 2.76(2) 1_555 1_555 ?
C123 C126 2.81(2) 1_555 1_555 ?
C126 C127 3.47(1) 1_555 1_555 ?
C126 C128 3.34(1) 1_555 1_555 ?
C127 C130 2.78(1) 1_555 1_555 ?
C128 C131 2.77(1) 1_555 1_555 ?
C129 C132 2.75(1) 1_555 1_555 ?
